data_4034318
loop_
_publ_author_name
'Frydrych, Rafa\/l'
'\'Slepokura, Katarzyna'
'Bil, Andrzej'
'Gregoli\'nski, Janusz'

_publ_section_title
;
 Mixed Macrocycles Derived from 2,6-Diformylpyridine and Opposite
 Enantiomers of trans-1,2-Diaminocyclopentane and
 trans-1,2-Diaminocyclohexane.
;
_journal_issue 9
_journal_name_full 'The Journal of organic chemistry'
_journal_page_first 5695
_journal_page_last 5711
_journal_paper_doi 10.1021/acs.joc.9b00614
_journal_volume 84
_journal_year 2019
_chemical_absolute_configuration rmad
_chemical_formula_moiety 'C75 H120 N18, 12(Cl), 2(C2 H3 N), 3.5(C H4 O), 6.5(H2 O)'
_chemical_formula_sum 'C82.5 H153 Cl12 N20 O10'
_chemical_formula_weight 2010.64
_space_group_crystal_system triclinic
_space_group_IT_number 1
_space_group_name_Hall 'P 1'
_space_group_name_H-M_alt 'P 1'
_atom_sites_solution_hydrogens geom
_atom_sites_solution_primary direct
_atom_sites_solution_secondary difmap
_audit_creation_method SHELXL-2014/7
_cell_angle_alpha 97.64(4)
_cell_angle_beta 117.19(5)
_cell_angle_gamma 91.85(3)
_cell_formula_units_Z 1
_cell_length_a 14.186(5)
_cell_length_b 15.161(5)
_cell_length_c 15.444(6)
_cell_measurement_reflns_used 5493
_cell_measurement_temperature 80(2)
_cell_measurement_theta_max 29.99
_cell_measurement_theta_min 2.72
_cell_volume 2912(2)
_computing_cell_refinement
;
CrysAlisPro, Agilent Technologies,
Version 1.171.36.21 (release 14-08-2012 CrysAlis171 .NET)
(compiled Sep 14 2012,17:21:16)
;
_computing_data_collection
;
CrysAlisPro, Agilent Technologies,
Version 1.171.36.21 (release 14-08-2012 CrysAlis171 .NET)
(compiled Sep 14 2012,17:21:16)
;
_computing_data_reduction
;
CrysAlisPro, Agilent Technologies,
Version 1.171.36.21 (release 14-08-2012 CrysAlis171 .NET)
(compiled Sep 14 2012,17:21:16)
;
_computing_structure_refinement 'SHELXL-2014/7 (Sheldrick, 2015)'
_computing_structure_solution 'SHELXT-2014 (Sheldrick, 2015)'
_diffrn_ambient_temperature 80(2)
_diffrn_detector_area_resol_mean 10.3456
_diffrn_measured_fraction_theta_full 0.977
_diffrn_measured_fraction_theta_max 0.970
_diffrn_measurement_device_type 'Agilent Technologies Xcalibur R kappa-geometry diffractometer with a Ruby CCD camera'
_diffrn_measurement_method 'omega scan'
_diffrn_radiation_type MoK\a
_diffrn_radiation_wavelength 0.71073
_diffrn_reflns_av_R_equivalents 0.0267
_diffrn_reflns_av_unetI/netI 0.0513
_diffrn_reflns_Laue_measured_fraction_full 0.977
_diffrn_reflns_Laue_measured_fraction_max 0.970
_diffrn_reflns_limit_h_max 16
_diffrn_reflns_limit_h_min -17
_diffrn_reflns_limit_k_max 18
_diffrn_reflns_limit_k_min -18
_diffrn_reflns_limit_l_max 18
_diffrn_reflns_limit_l_min -19
_diffrn_reflns_number 17447
_diffrn_reflns_point_group_measured_fraction_full 0.578
_diffrn_reflns_point_group_measured_fraction_max 0.569
_diffrn_reflns_theta_full 25.242
_diffrn_reflns_theta_max 25.999
_diffrn_reflns_theta_min 2.726
_diffrn_source 'Enhance (Mo) X-ray Source'
_exptl_absorpt_coefficient_mu 0.340
_exptl_absorpt_correction_T_max 0.970
_exptl_absorpt_correction_T_min 0.879
_exptl_absorpt_correction_type analytical
_exptl_absorpt_process_details
;
CrysAlisPro, Agilent Technologies,
Version 1.171.36.21 (release 14-08-2012 CrysAlis171 .NET)
(compiled Sep 14 2012,17:21:16)
Analytical numeric absorption correction using a multifaceted crystal
			model based on expressions derived by R.C. Clark & J.S. Reid.
(Clark, R. C. & Reid, J. S. (1995). Acta Cryst. A51, 887-897)
;
_exptl_crystal_colour colourless
_exptl_crystal_density_diffrn 1.147
_exptl_crystal_description block
_exptl_crystal_F_000 1072
_exptl_crystal_size_max 0.44
_exptl_crystal_size_mid 0.32
_exptl_crystal_size_min 0.10
_refine_diff_density_max 0.873
_refine_diff_density_min -0.447
_refine_diff_density_rms 0.120
_refine_ls_abs_structure_details
;
 Flack x determined using 1509 quotients [(I+)-(I-)]/[(I+)+(I-)]
 (Parsons, Flack and Wagner, Acta Cryst. B69 (2013) 249-259).
;
_refine_ls_abs_structure_Flack 0.09(8)
_refine_ls_extinction_method none
_refine_ls_goodness_of_fit_ref 1.113
_refine_ls_hydrogen_treatment constr
_refine_ls_matrix_type full
_refine_ls_number_parameters 1145
_refine_ls_number_reflns 13022
_refine_ls_number_restraints 226
_refine_ls_restrained_S_all 1.114
_refine_ls_R_factor_all 0.1074
_refine_ls_R_factor_gt 0.0881
_refine_ls_shift/su_max 0.001
_refine_ls_shift/su_mean 0.000
_refine_ls_structure_factor_coef Fsqd
_refine_ls_weighting_details 'w=1/[\s^2^(Fo^2^)+(0.1935P)^2^] where P=(Fo^2^+2Fc^2^)/3'
_refine_ls_weighting_scheme calc
_refine_ls_wR_factor_gt 0.2522
_refine_ls_wR_factor_ref 0.2747
_reflns_Friedel_coverage 0.172
_reflns_Friedel_fraction_full 0.178
_reflns_Friedel_fraction_max 0.167
_reflns_number_gt 10330
_reflns_number_total 13022
_reflns_threshold_expression 'I > 2\s(I)'
_cod_data_source_file jo9b00614_si_001.cif
_cod_data_source_block 3B_mhga
_cod_original_formula_sum 'C82.50 H153 Cl12 N20 O10'
_cod_database_code 4034318
_shelx_shelxl_version_number 2014/7
_shelx_space_group_comment
;
The symmetry employed for this shelxl refinement is uniquely defined
by the following loop, which should always be used as a source of
symmetry information in preference to the above space-group names.
They are only intended as comments.
;
_shelx_estimated_absorpt_t_min 0.865
_shelx_estimated_absorpt_t_max 0.967

loop_
_space_group_symop_operation_xyz
'x, y, z'

loop_
_atom_site_label
_atom_site_type_symbol
_atom_site_fract_x
_atom_site_fract_y
_atom_site_fract_z
_atom_site_U_iso_or_equiv
_atom_site_adp_type
_atom_site_occupancy
_atom_site_site_symmetry_order
_atom_site_calc_flag
_atom_site_refinement_flags_posn
_atom_site_refinement_flags_adp
_atom_site_refinement_flags_occupancy
_atom_site_disorder_assembly
_atom_site_disorder_group
Cl1 Cl 0.6289(3) 0.6175(2) 0.7240(2) 0.0361(5) Uani 1 1 d . . . . .
Cl2 Cl 0.9298(3) 0.6781(3) 0.9751(2) 0.0526(7) Uani 1 1 d . . . . .
Cl3 Cl 0.7014(3) 0.9470(2) 0.5762(3) 0.0534(8) Uani 1 1 d . . . . .
Cl4 Cl 0.4240(3) 0.6295(2) 0.3200(2) 0.0387(6) Uani 1 1 d . . . . .
Cl5 Cl 0.4771(3) 0.6833(2) 0.0845(2) 0.0381(6) Uani 1 1 d . . . . .
Cl6 Cl 1.0096(3) 0.7206(2) 0.5477(3) 0.0468(7) Uani 1 1 d . . . . .
Cl7 Cl 0.3719(2) 0.3904(2) 0.2769(2) 0.0329(5) Uani 1 1 d . . . . .
Cl8 Cl 0.0773(3) 0.3270(2) 0.0230(2) 0.0405(6) Uani 1 1 d . . . . .
Cl9 Cl 0.3015(3) 0.0624(2) 0.4207(2) 0.0433(6) Uani 1 1 d . . . . .
Cl10 Cl 0.5776(3) 0.3803(2) 0.6846(2) 0.0379(6) Uani 1 1 d . . . . .
Cl11 Cl 0.5245(3) 0.3284(2) 0.9222(2) 0.0366(6) Uani 1 1 d . . . . .
Cl12 Cl -0.0011(3) 0.2885(2) 0.4632(2) 0.0396(6) Uani 1 1 d . . . . .
N1 N 0.8810(11) 0.5433(11) 0.7627(10) 0.023(3) Uiso 0.529(8) 1 d D U P A 1
N2 N 0.8489(12) 0.7102(10) 0.7565(11) 0.030(3) Uiso 0.529(8) 1 d D U P A 1
H2A H 0.8794 0.7035 0.8211 0.036 Uiso 0.529(8) 1 calc R U P A 1
H2B H 0.7846 0.6764 0.7253 0.036 Uiso 0.529(8) 1 calc R U P A 1
N3 N 0.6333(11) 0.8147(9) 0.6891(10) 0.029(3) Uiso 0.529(8) 1 d D U P A 1
H3A H 0.6234 0.7566 0.6598 0.035 Uiso 0.529(8) 1 calc R U P A 1
H3B H 0.6323 0.8499 0.6454 0.035 Uiso 0.529(8) 1 calc R U P A 1
N4 N 0.4523(13) 0.8355(10) 0.5359(11) 0.028(3) Uiso 0.529(8) 1 d D U P A 1
N5 N 0.5002(8) 0.8302(6) 0.3928(8) 0.050(3) Uani 0.529(8) 1 d D U P A 1
H5A H 0.5488 0.8636 0.4509 0.060 Uiso 0.529(8) 1 calc R U P A 1
H5B H 0.5051 0.7715 0.3992 0.060 Uiso 0.529(8) 1 calc R U P A 1
N18 N 0.7895(6) 0.4837(7) 0.8666(6) 0.038(2) Uani 0.529(8) 1 d D U P A 1
H18A H 0.8305 0.5372 0.8892 0.046 Uiso 0.529(8) 1 calc R U P A 1
H18B H 0.7292 0.4909 0.8119 0.046 Uiso 0.529(8) 1 calc R U P A 1
C1 C 0.8827(12) 0.4542(11) 0.7639(10) 0.018(3) Uiso 0.529(8) 1 d D U P A 1
C2 C 0.9123(14) 0.3980(12) 0.7074(12) 0.031(4) Uiso 0.529(8) 1 d D U P A 1
H2 H 0.9123 0.3357 0.7099 0.037 Uiso 0.529(8) 1 calc R U P A 1
C3 C 0.9424(12) 0.4350(10) 0.6463(11) 0.019(3) Uiso 0.529(8) 1 d D U P A 1
H3 H 0.9603 0.3974 0.6028 0.023 Uiso 0.529(8) 1 calc R U P A 1
C4 C 0.9475(13) 0.5343(12) 0.6474(12) 0.031(4) Uiso 0.529(8) 1 d D U P A 1
H4 H 0.9730 0.5626 0.6097 0.037 Uiso 0.529(8) 1 calc R U P A 1
C5 C 0.9136(12) 0.5783(11) 0.7047(11) 0.023(4) Uiso 0.529(8) 1 d D U P A 1
C6 C 0.9189(14) 0.6730(13) 0.7121(14) 0.037(4) Uiso 0.529(8) 1 d D U P A 1
H6A H 0.8946 0.6894 0.6458 0.044 Uiso 0.529(8) 1 calc R U P A 1
H6B H 0.9936 0.6995 0.7543 0.044 Uiso 0.529(8) 1 calc R U P A 1
C7 C 0.8289(13) 0.8114(11) 0.7504(12) 0.036(4) Uiso 0.529(8) 1 d D U P A 1
H7 H 0.8077 0.8226 0.6819 0.044 Uiso 0.529(8) 1 calc R U P A 1
C8 C 0.9355(14) 0.8709(12) 0.8250(16) 0.051(5) Uiso 0.529(8) 1 d D U P A 1
H8A H 0.9894 0.8708 0.8010 0.061 Uiso 0.529(8) 1 calc R U P A 1
H8B H 0.9665 0.8551 0.8920 0.061 Uiso 0.529(8) 1 calc R U P A 1
C9 C 0.881(2) 0.9623(17) 0.818(3) 0.112(9) Uiso 0.529(8) 1 d D U P A 1
H9A H 0.8631 0.9826 0.7546 0.135 Uiso 0.529(8) 1 calc R U P A 1
H9B H 0.9280 1.0101 0.8730 0.135 Uiso 0.529(8) 1 calc R U P A 1
C10 C 0.7724(16) 0.9351(12) 0.8263(16) 0.052(5) Uiso 0.529(8) 1 d D U P A 1
H10A H 0.7871 0.9436 0.8962 0.062 Uiso 0.529(8) 1 calc R U P A 1
H10B H 0.7154 0.9722 0.7903 0.062 Uiso 0.529(8) 1 calc R U P A 1
C11 C 0.7382(13) 0.8314(10) 0.7769(11) 0.035(4) Uiso 0.529(8) 1 d D U P A 1
H11 H 0.7403 0.7946 0.8268 0.042 Uiso 0.529(8) 1 calc R U P A 1
C12 C 0.5446(13) 0.8325(13) 0.7113(12) 0.036(4) Uiso 0.529(8) 1 d D U P A 1
H12A H 0.5413 0.7911 0.7545 0.043 Uiso 0.529(8) 1 calc R U P A 1
H12B H 0.5568 0.8945 0.7469 0.043 Uiso 0.529(8) 1 calc R U P A 1
C13 C 0.4434(13) 0.8207(11) 0.6199(12) 0.031(4) Uiso 0.529(8) 1 d D U P A 1
C14 C 0.3463(15) 0.8065(16) 0.6176(16) 0.049(6) Uiso 0.529(8) 1 d D U P A 1
H14 H 0.3399 0.8012 0.6753 0.059 Uiso 0.529(8) 1 calc R U P A 1
C15 C 0.2545(18) 0.7999(16) 0.5220(16) 0.061(6) Uiso 0.529(8) 1 d D U P A 1
H15 H 0.1867 0.7830 0.5165 0.074 Uiso 0.529(8) 1 calc R U P A 1
C16 C 0.2584(14) 0.8169(14) 0.4356(15) 0.052(5) Uiso 0.529(8) 1 d D U P A 1
H16 H 0.1973 0.8175 0.3742 0.062 Uiso 0.529(8) 1 calc R U P A 1
C17 C 0.3674(13) 0.8333(12) 0.4524(14) 0.035(4) Uiso 0.529(8) 1 d D U P A 1
C18 C 0.3890(11) 0.8531(15) 0.3712(15) 0.045(5) Uiso 0.529(8) 1 d D U P A 1
H18C H 0.3836 0.9173 0.3657 0.054 Uiso 0.529(8) 1 calc R U P A 1
H18D H 0.3358 0.8173 0.3078 0.054 Uiso 0.529(8) 1 calc R U P A 1
C75 C 0.8495(15) 0.4176(11) 0.8314(14) 0.027(5) Uiso 0.529(8) 1 d D U P A 1
H75A H 0.9134 0.4043 0.8893 0.033 Uiso 0.529(8) 1 calc R U P A 1
H75B H 0.8030 0.3608 0.7968 0.033 Uiso 0.529(8) 1 calc R U P A 1
N1X N 0.8834(11) 0.5048(11) 0.7624(10) 0.021(3) Uiso 0.471(8) 1 d D U P A 2
N2X N 0.8633(14) 0.6699(12) 0.7491(13) 0.046(5) Uiso 0.471(8) 1 d D U P A 2
H2XA H 0.8953 0.6610 0.8130 0.055 Uiso 0.471(8) 1 calc R U P A 2
H2XB H 0.7948 0.6443 0.7202 0.055 Uiso 0.471(8) 1 calc R U P A 2
N3X N 0.6843(12) 0.8124(11) 0.7158(11) 0.033(4) Uiso 0.471(8) 1 d D U P A 2
H3XA H 0.6613 0.7551 0.6833 0.040 Uiso 0.471(8) 1 calc R U P A 2
H3XB H 0.6837 0.8467 0.6715 0.040 Uiso 0.471(8) 1 calc R U P A 2
N4X N 0.4959(16) 0.8403(14) 0.5760(14) 0.048(5) Uiso 0.471(8) 1 d D U P A 2
N5X N 0.5002(8) 0.8302(6) 0.3928(8) 0.050(3) Uani 0.471(8) 1 d D U P A 2
H5XA H 0.5565 0.8582 0.4497 0.060 Uiso 0.471(8) 1 calc R U P A 2
H5XB H 0.5036 0.7705 0.3939 0.060 Uiso 0.471(8) 1 calc R U P A 2
N18X N 0.7895(6) 0.4837(7) 0.8666(6) 0.038(2) Uani 0.471(8) 1 d D U P A 2
H18E H 0.8368 0.5336 0.8892 0.046 Uiso 0.471(8) 1 calc R U P A 2
H18F H 0.7316 0.4924 0.8106 0.046 Uiso 0.471(8) 1 calc R U P A 2
C1X C 0.8775(14) 0.4170(13) 0.7701(12) 0.031(4) Uiso 0.471(8) 1 d D U P A 2
C2X C 0.9051(17) 0.3551(13) 0.7167(14) 0.045(5) Uiso 0.471(8) 1 d D U P A 2
H2X H 0.9047 0.2943 0.7253 0.054 Uiso 0.471(8) 1 calc R U P A 2
C3X C 0.9338(16) 0.3821(14) 0.6499(14) 0.045(5) Uiso 0.471(8) 1 d D U P A 2
H3X H 0.9529 0.3393 0.6115 0.054 Uiso 0.471(8) 1 calc R U P A 2
C4X C 0.9354(15) 0.4785(13) 0.6371(13) 0.035(5) Uiso 0.471(8) 1 d D U P A 2
H4X H 0.9521 0.4996 0.5899 0.042 Uiso 0.471(8) 1 calc R U P A 2
C5X C 0.9115(14) 0.5307(12) 0.6973(11) 0.031(4) Uiso 0.471(8) 1 d D U P A 2
C6X C 0.9212(16) 0.6241(14) 0.6959(16) 0.043(5) Uiso 0.471(8) 1 d D U P A 2
H6XA H 0.8892 0.6352 0.6270 0.051 Uiso 0.471(8) 1 calc R U P A 2
H6XB H 0.9973 0.6481 0.7296 0.051 Uiso 0.471(8) 1 calc R U P A 2
C7X C 0.8633(14) 0.7735(12) 0.7467(14) 0.044(5) Uiso 0.471(8) 1 d D U P A 2
H7X H 0.8341 0.7841 0.6770 0.053 Uiso 0.471(8) 1 calc R U P A 2
C8X C 0.9806(15) 0.8199(14) 0.8090(18) 0.058(6) Uiso 0.471(8) 1 d D U P A 2
H8XA H 1.0234 0.8106 0.7734 0.070 Uiso 0.471(8) 1 calc R U P A 2
H8XB H 1.0179 0.8011 0.8744 0.070 Uiso 0.471(8) 1 calc R U P A 2
C9X C 0.949(2) 0.9201(15) 0.816(2) 0.070(7) Uiso 0.471(8) 1 d D U P A 2
H9XA H 0.9195 0.9402 0.7513 0.084 Uiso 0.471(8) 1 calc R U P A 2
H9XB H 1.0115 0.9624 0.8646 0.084 Uiso 0.471(8) 1 calc R U P A 2
C10X C 0.8587(16) 0.9105(13) 0.8538(16) 0.057(6) Uiso 0.471(8) 1 d D U P A 2
H10C H 0.8918 0.9108 0.9259 0.069 Uiso 0.471(8) 1 calc R U P A 2
H10D H 0.8115 0.9589 0.8370 0.069 Uiso 0.471(8) 1 calc R U P A 2
C11X C 0.7950(13) 0.8147(10) 0.7928(12) 0.031(4) Uiso 0.471(8) 1 d D U P A 2
H11X H 0.7952 0.7768 0.8411 0.038 Uiso 0.471(8) 1 calc R U P A 2
C12X C 0.6077(15) 0.8433(13) 0.7498(13) 0.036(4) Uiso 0.471(8) 1 d D U P A 2
H12C H 0.6108 0.8099 0.8018 0.043 Uiso 0.471(8) 1 calc R U P A 2
H12D H 0.6263 0.9077 0.7783 0.043 Uiso 0.471(8) 1 calc R U P A 2
C13X C 0.4999(13) 0.8288(12) 0.6664(12) 0.027(4) Uiso 0.471(8) 1 d D U P A 2
C14X C 0.4093(15) 0.8138(13) 0.6755(15) 0.041(5) Uiso 0.471(8) 1 d D U P A 2
H14X H 0.4114 0.8110 0.7375 0.050 Uiso 0.471(8) 1 calc R U P A 2
C15X C 0.3107(17) 0.8026(16) 0.5848(16) 0.040(5) Uiso 0.471(8) 1 d D U P A 2
H15X H 0.2479 0.7806 0.5860 0.048 Uiso 0.471(8) 1 calc R U P A 2
C16X C 0.3009(16) 0.8221(18) 0.4941(17) 0.060(6) Uiso 0.471(8) 1 d D U P A 2
H16X H 0.2351 0.8264 0.4382 0.072 Uiso 0.471(8) 1 calc R U P A 2
C17X C 0.4047(15) 0.8349(13) 0.4977(14) 0.030(4) Uiso 0.471(8) 1 d D U P A 2
C18X C 0.4021(13) 0.8511(16) 0.4040(15) 0.041(5) Uiso 0.471(8) 1 d D U P A 2
H18G H 0.3919 0.9148 0.3983 0.049 Uiso 0.471(8) 1 calc R U P A 2
H18H H 0.3393 0.8146 0.3484 0.049 Uiso 0.471(8) 1 calc R U P A 2
C75X C 0.8410(18) 0.4023(11) 0.8435(16) 0.035(6) Uiso 0.471(8) 1 d D U P A 2
H75C H 0.9025 0.3918 0.9050 0.042 Uiso 0.471(8) 1 calc R U P A 2
H75D H 0.7887 0.3485 0.8174 0.042 Uiso 0.471(8) 1 calc R U P A 2
N6 N 0.6324(6) 0.7188(5) 0.3195(6) 0.0277(16) Uani 1 1 d . . . . .
H6C H 0.5937 0.6969 0.3470 0.033 Uiso 1 1 calc R U . . .
H6D H 0.5968 0.6983 0.2534 0.033 Uiso 1 1 calc R U . . .
N7 N 0.6287(6) 0.5475(5) 0.2598(6) 0.0266(17) Uani 1 1 d . . . . .
N8 N 0.4319(6) 0.4962(5) 0.1361(6) 0.0270(16) Uani 1 1 d . . . . .
H8C H 0.4584 0.5463 0.1247 0.032 Uiso 1 1 calc R U . . .
H8D H 0.4323 0.5097 0.1955 0.032 Uiso 1 1 calc R U . . .
N9 N 0.2077(6) 0.5159(5) 0.1380(6) 0.0273(16) Uani 1 1 d . . . . .
H9C H 0.1607 0.4657 0.1088 0.033 Uiso 1 1 calc R U . . .
H9D H 0.2641 0.5031 0.1928 0.033 Uiso 1 1 calc R U . . .
N10 N 0.1227(6) 0.4672(6) 0.2428(6) 0.0315(18) Uani 1 1 d . . . . .
N11 N 0.1499(6) 0.2974(6) 0.2426(6) 0.038(2) Uani 1 1 d . . . . .
H11A H 0.2183 0.3234 0.2767 0.046 Uiso 1 1 calc R U . . .
H11B H 0.1210 0.3133 0.1816 0.046 Uiso 1 1 calc R U . . .
N12 N 0.3391(7) 0.1885(6) 0.2850(7) 0.046(2) Uani 1 1 d . . . . .
H12E H 0.3459 0.1516 0.3290 0.055 Uiso 1 1 calc R U . . .
H12F H 0.3453 0.2457 0.3154 0.055 Uiso 1 1 calc R U . . .
N13 N 0.5279(7) 0.1756(5) 0.4347(7) 0.042(2) Uani 1 1 d . U . . .
N14 N 0.4996(7) 0.1817(6) 0.5934(7) 0.041(2) Uani 1 1 d . . . . .
H14A H 0.4914 0.2395 0.5842 0.049 Uiso 1 1 calc R U . . .
H14B H 0.4506 0.1460 0.5372 0.049 Uiso 1 1 calc R U . . .
N15 N 0.3760(7) 0.2930(6) 0.6953(7) 0.0339(18) Uani 1 1 d . . . . .
H15A H 0.4138 0.3245 0.6730 0.041 Uiso 1 1 calc R U . . .
H15B H 0.4124 0.3026 0.7624 0.041 Uiso 1 1 calc R U . . .
N16 N 0.3769(6) 0.4644(5) 0.7549(6) 0.0287(17) Uani 1 1 d . . . . .
N17 N 0.5775(6) 0.5190(6) 0.8674(6) 0.0315(18) Uani 1 1 d . . . . .
H17A H 0.5826 0.5107 0.8103 0.038 Uiso 1 1 calc R U . . .
H17B H 0.5499 0.4662 0.8726 0.038 Uiso 1 1 calc R U . . .
C19 C 0.5250(9) 0.8471(7) 0.3146(9) 0.043(3) Uani 1 1 d . . . . .
H19 H 0.4720 0.8086 0.2518 0.051 Uiso 1 1 calc R U . A 1
C20 C 0.5157(11) 0.9479(7) 0.2993(9) 0.052(3) Uani 1 1 d . . . . .
H20A H 0.5646 0.9846 0.3639 0.062 Uiso 1 1 d R U . . .
H20B H 0.4427 0.9640 0.2812 0.062 Uiso 1 1 d R U . . .
C21 C 0.5573(9) 0.9708(8) 0.2300(10) 0.064(3) Uani 1 1 d . . . . .
H21A H 0.5416 1.0313 0.2134 0.077 Uiso 1 1 d R U . . .
H21B H 0.5279 0.9251 0.1695 0.077 Uiso 1 1 d R U . . .
C22 C 0.6718(10) 0.9537(7) 0.2662(10) 0.062(3) Uani 1 1 d . . . . .
H22A H 0.7162 0.9910 0.3316 0.074 Uiso 1 1 calc R U . . .
H22B H 0.6969 0.9705 0.2198 0.074 Uiso 1 1 calc R U . . .
C23 C 0.6836(10) 0.8547(8) 0.2744(9) 0.051(3) Uani 1 1 d . . . . .
H23A H 0.7620 0.8554 0.3033 0.061 Uiso 1 1 d R U . . .
H23B H 0.6510 0.8245 0.2048 0.061 Uiso 1 1 d R U . . .
C24 C 0.6383(8) 0.8210(6) 0.3367(8) 0.037(2) Uani 1 1 d . . . . .
H24 H 0.6884 0.8440 0.4077 0.044 Uiso 1 1 calc R U . . .
C25 C 0.7386(8) 0.6827(6) 0.3612(7) 0.0278(19) Uani 1 1 d . . . . .
H25A H 0.7834 0.7093 0.3355 0.033 Uiso 1 1 calc R U . . .
H25B H 0.7753 0.6996 0.4340 0.033 Uiso 1 1 calc R U . . .
C26 C 0.7256(7) 0.5841(7) 0.3342(7) 0.030(2) Uani 1 1 d . . . . .
C27 C 0.8072(7) 0.5322(7) 0.3774(7) 0.027(2) Uani 1 1 d . . . . .
H27 H 0.8735 0.5588 0.4306 0.033 Uiso 1 1 calc R U . . .
C28 C 0.7921(8) 0.4422(7) 0.3431(8) 0.036(2) Uani 1 1 d . . . . .
H28 H 0.8477 0.4058 0.3727 0.043 Uiso 1 1 calc R U . . .
C29 C 0.6937(8) 0.4039(7) 0.2636(8) 0.032(2) Uani 1 1 d . . . . .
H29 H 0.6825 0.3420 0.2370 0.039 Uiso 1 1 calc R U . . .
C30 C 0.6135(7) 0.4593(6) 0.2255(7) 0.0249(19) Uani 1 1 d . . . . .
C31 C 0.5048(7) 0.4246(7) 0.1426(7) 0.030(2) Uani 1 1 d . . . . .
H31A H 0.4780 0.3693 0.1555 0.036 Uiso 1 1 calc R U . . .
H31B H 0.5082 0.4105 0.0796 0.036 Uiso 1 1 calc R U . . .
C32 C 0.3182(8) 0.4714(7) 0.0570(7) 0.030(2) Uani 1 1 d . . . . .
H32 H 0.2920 0.4116 0.0629 0.036 Uiso 1 1 calc R U . B 1
C33 C 0.3039(7) 0.4684(8) -0.0482(7) 0.039(2) Uani 0.51(3) 1 d D U P C 1
H33A H 0.3449 0.5202 -0.0527 0.046 Uiso 0.51(3) 1 calc R U P C 1
H33B H 0.3251 0.4122 -0.0715 0.046 Uiso 0.51(3) 1 calc R U P C 1
C34 C 0.1836(12) 0.4731(13) -0.1060(13) 0.047(6) Uiso 0.51(3) 1 d D U P C 1
H34A H 0.1440 0.4135 -0.1209 0.056 Uiso 0.51(3) 1 calc R U P C 1
H34B H 0.1653 0.4951 -0.1688 0.056 Uiso 0.51(3) 1 calc R U P C 1
C35 C 0.1566(9) 0.5405(8) -0.0361(8) 0.042(2) Uani 0.51(3) 1 d D U P C 1
H35A H 0.1536 0.6010 -0.0540 0.051 Uiso 0.51(3) 1 calc R U P C 1
H35B H 0.0871 0.5205 -0.0408 0.051 Uiso 0.51(3) 1 calc R U P C 1
C33X C 0.3039(7) 0.4684(8) -0.0482(7) 0.039(2) Uani 0.49(3) 1 d D U P C 2
H33C H 0.3725 0.4866 -0.0464 0.046 Uiso 0.49(3) 1 calc R U P C 2
H33D H 0.2773 0.4073 -0.0865 0.046 Uiso 0.49(3) 1 calc R U P C 2
C34X C 0.2225(16) 0.5341(14) -0.0949(16) 0.062(7) Uiso 0.49(3) 1 d D U P C 2
H34C H 0.1757 0.5114 -0.1658 0.074 Uiso 0.49(3) 1 calc R U P C 2
H34D H 0.2589 0.5934 -0.0880 0.074 Uiso 0.49(3) 1 calc R U P C 2
C35X C 0.1566(9) 0.5405(8) -0.0361(8) 0.042(2) Uani 0.49(3) 1 d D U P C 2
H35C H 0.1212 0.5961 -0.0414 0.051 Uiso 0.49(3) 1 calc R U P C 2
H35D H 0.1029 0.4881 -0.0580 0.051 Uiso 0.49(3) 1 calc R U P C 2
C36 C 0.2462(8) 0.5411(7) 0.0677(7) 0.036(2) Uani 1 1 d . . . . .
H36 H 0.2891 0.6010 0.0959 0.043 Uiso 1 1 d R U . C .
C37 C 0.1556(7) 0.5881(8) 0.1677(7) 0.041(3) Uani 1 1 d . . . . .
H37A H 0.0915 0.6006 0.1096 0.049 Uiso 1 1 calc R U . . .
H37B H 0.2051 0.6436 0.1989 0.049 Uiso 1 1 calc R U . . .
C38 C 0.1244(7) 0.5534(7) 0.2428(7) 0.036(2) Uani 1 1 d . . . . .
C39 C 0.0976(9) 0.6128(9) 0.3058(8) 0.049(3) Uani 1 1 d . . . . .
H39 H 0.0973 0.6751 0.3032 0.059 Uiso 1 1 calc R U . . .
C40 C 0.0719(9) 0.5764(9) 0.3707(8) 0.049(3) Uani 1 1 d . . . . .
H40 H 0.0539 0.6138 0.4142 0.058 Uiso 1 1 calc R U . . .
C41 C 0.0727(8) 0.4860(8) 0.3720(8) 0.044(3) Uani 1 1 d . . . . .
H41 H 0.0575 0.4604 0.4177 0.052 Uiso 1 1 calc R U . . .
C42 C 0.0962(7) 0.4325(8) 0.3049(7) 0.037(2) Uani 1 1 d . . . . .
C43 C 0.0893(7) 0.3321(7) 0.2941(8) 0.036(2) Uani 1 1 d . . . . .
H43A H 0.1190 0.3140 0.3601 0.043 Uiso 1 1 calc R U . . .
H43B H 0.0138 0.3065 0.2560 0.043 Uiso 1 1 calc R U . . .
C44 C 0.1500(8) 0.1977(7) 0.2322(8) 0.044(2) Uani 1 1 d . . . . .
H44 H 0.1713 0.1815 0.2989 0.053 Uiso 1 1 d R U . . .
C45 C 0.0328(10) 0.1589(8) 0.1568(11) 0.072(4) Uani 1 1 d . . . . .
H45A H 0.0074 0.1884 0.0977 0.086 Uiso 1 1 calc R U . . .
H45B H -0.0147 0.1704 0.1873 0.086 Uiso 1 1 calc R U . . .
C46 C 0.0297(12) 0.0535(9) 0.1255(12) 0.078(4) Uani 1 1 d . . . . .
H46A H 0.0479 0.0240 0.1839 0.094 Uiso 1 1 calc R U . . .
H46B H -0.0435 0.0293 0.0751 0.094 Uiso 1 1 calc R U . . .
C47 C 0.1048(11) 0.0319(11) 0.0855(10) 0.078(4) Uani 1 1 d . . . . .
H47A H 0.0867 0.0602 0.0264 0.093 Uiso 1 1 calc R U . . .
H47B H 0.0997 -0.0337 0.0660 0.093 Uiso 1 1 calc R U . . .
C48 C 0.2172(10) 0.0666(9) 0.1643(10) 0.070(4) Uani 1 1 d . . . . .
H48A H 0.2673 0.0521 0.1375 0.084 Uiso 1 1 calc R U . . .
H48B H 0.2355 0.0351 0.2212 0.084 Uiso 1 1 calc R U . . .
C49 C 0.2327(9) 0.1680(8) 0.2008(7) 0.048(2) Uani 1 1 d . . . . .
H49 H 0.2271 0.1991 0.1457 0.058 Uiso 1 1 d R U . . .
C50 C 0.4297(9) 0.1790(7) 0.2595(9) 0.052(3) Uani 1 1 d . . . . .
H50A H 0.4315 0.2261 0.2214 0.062 Uiso 1 1 calc R U . . .
H50B H 0.4191 0.1200 0.2184 0.062 Uiso 1 1 calc R U . . .
C51 C 0.5348(9) 0.1879(7) 0.3554(11) 0.051(3) Uani 1 1 d . U . . .
C52 C 0.6359(10) 0.2067(8) 0.3586(11) 0.067(3) Uani 1 1 d . U . . .
H52 H 0.6383 0.2211 0.3016 0.080 Uiso 1 1 calc R U . . .
C53 C 0.7261(11) 0.2045(10) 0.4393(14) 0.077(4) Uani 1 1 d . U . . .
H53 H 0.7928 0.2102 0.4390 0.093 Uiso 1 1 calc R U . . .
C54 C 0.7199(10) 0.1939(9) 0.5234(13) 0.076(4) Uani 1 1 d . U . . .
H54 H 0.7831 0.1965 0.5840 0.091 Uiso 1 1 calc R U . . .
C55 C 0.6209(9) 0.1792(7) 0.5197(11) 0.055(3) Uani 1 1 d . U . . .
C56 C 0.6103(9) 0.1620(8) 0.6106(11) 0.063(4) Uani 1 1 d . . . . .
H56A H 0.6204 0.0989 0.6198 0.076 Uiso 1 1 calc R U . . .
H56B H 0.6649 0.2013 0.6705 0.076 Uiso 1 1 calc R U . . .
C57 C 0.4780(10) 0.1667(8) 0.6781(10) 0.052(3) Uani 1 1 d . . . . .
H57 H 0.5344 0.2023 0.7413 0.062 Uiso 1 1 calc R U . . .
C58 C 0.4747(11) 0.0680(8) 0.6871(10) 0.061(3) Uani 1 1 d . . . . .
H58A H 0.4759 0.0309 0.6299 0.073 Uiso 1 1 calc R U . . .
H58B H 0.5362 0.0572 0.7484 0.073 Uiso 1 1 calc R U . . .
C59 C 0.3739(15) 0.0468(9) 0.6895(14) 0.097(5) Uani 1 1 d . . . . .
H59A H 0.3854 0.0090 0.7403 0.116 Uiso 1 1 calc R U . . .
H59B H 0.3202 0.0137 0.6247 0.116 Uiso 1 1 calc R U . . .
C60 C 0.3329(11) 0.1388(8) 0.7148(10) 0.063(4) Uani 1 1 d . . . . .
H60A H 0.2546 0.1333 0.6891 0.076 Uiso 1 1 calc R U . . .
H60B H 0.3685 0.1619 0.7865 0.076 Uiso 1 1 calc R U . . .
C61 C 0.3687(9) 0.1960(7) 0.6581(9) 0.039(2) Uani 1 1 d . . . . .
H61 H 0.3181 0.1821 0.5859 0.047 Uiso 1 1 calc R U . . .
C62 C 0.2695(7) 0.3276(7) 0.6639(8) 0.038(2) Uani 1 1 d . . . . .
H62A H 0.2236 0.3065 0.5924 0.046 Uiso 1 1 calc R U . . .
H62B H 0.2345 0.3041 0.7001 0.046 Uiso 1 1 calc R U . . .
C63 C 0.2815(7) 0.4275(6) 0.6841(7) 0.0255(19) Uani 1 1 d . . . . .
C64 C 0.1989(8) 0.4772(8) 0.6389(8) 0.043(3) Uani 1 1 d . . . . .
H64 H 0.1318 0.4486 0.5890 0.051 Uiso 1 1 calc R U . . .
C65 C 0.2137(8) 0.5700(7) 0.6665(8) 0.038(2) Uani 1 1 d . . . . .
H65 H 0.1569 0.6055 0.6375 0.046 Uiso 1 1 calc R U . . .
C66 C 0.3128(8) 0.6083(7) 0.7369(7) 0.035(2) Uani 1 1 d . . . . .
H66 H 0.3274 0.6715 0.7561 0.042 Uiso 1 1 calc R U . . .
C67 C 0.3928(7) 0.5514(7) 0.7803(7) 0.029(2) Uani 1 1 d . . . . .
C68 C 0.5031(7) 0.5872(7) 0.8615(7) 0.032(2) Uani 1 1 d . . . . .
H68A H 0.5273 0.6430 0.8473 0.039 Uiso 1 1 calc R U . . .
H68B H 0.5016 0.6011 0.9253 0.039 Uiso 1 1 calc R U . . .
C69 C 0.6891(7) 0.5435(8) 0.9539(7) 0.034(2) Uani 1 1 d . . . . .
H69 H 0.7194 0.6013 0.9475 0.040 Uiso 1 1 calc R U . . .
C70 C 0.6816(7) 0.5571(8) 1.0505(7) 0.039(2) Uani 1 1 d . . . . .
H70A H 0.6517 0.6141 1.0577 0.047 Uiso 1 1 calc R U . . .
H70B H 0.6336 0.5078 1.0497 0.047 Uiso 1 1 calc R U . . .
C71 C 0.7907(7) 0.5590(7) 1.1360(7) 0.050(3) Uani 1 1 d . . . . .
H71A H 0.7861 0.5689 1.1985 0.059 Uiso 1 1 calc R U . . .
H71B H 0.8380 0.6092 1.1374 0.059 Uiso 1 1 calc R U . . .
C72 C 0.8378(8) 0.4708(8) 1.1272(7) 0.049(3) Uani 1 1 d . . . . .
H72A H 0.8050 0.4182 1.1392 0.059 Uiso 1 1 d R U . . .
H72B H 0.9017 0.4957 1.1900 0.059 Uiso 1 1 d R U . . .
C73 C 0.8579(8) 0.4650(9) 1.0388(8) 0.047(3) Uani 1 1 d . . . . .
H73A H 0.9186 0.5059 1.0476 0.057 Uiso 1 1 d R U . . .
H73B H 0.8809 0.4043 1.0459 0.057 Uiso 1 1 d R U . . .
C74 C 0.7567(7) 0.4686(7) 0.9420(7) 0.031(2) Uani 1 1 d . . . . .
H74 H 0.7122 0.4096 0.9200 0.037 Uiso 1 1 calc R U . A 1
N1S N 0.6668(7) 0.6721(4) 0.5290(6) 0.0301(16) Uani 1 1 d D U . . .
C1S C 0.6565(8) 0.5952(5) 0.5161(8) 0.0425(19) Uani 1 1 d D U . . .
C2S C 0.6258(9) 0.4948(5) 0.4979(9) 0.046(2) Uani 1 1 d D U . . .
H2SA H 0.6253 0.4775 0.5566 0.069 Uiso 1 1 calc R U . . .
H2SB H 0.6776 0.4629 0.4840 0.069 Uiso 1 1 calc R U . . .
H2SC H 0.5547 0.4795 0.4413 0.069 Uiso 1 1 calc R U . . .
N2S N 0.3351(6) 0.3286(4) 0.4769(5) 0.0245(16) Uani 1 1 d D U . . .
C3S C 0.3431(9) 0.4054(7) 0.4851(9) 0.076(5) Uani 1 1 d D U . . .
C4S C 0.3732(10) 0.5059(6) 0.5037(10) 0.057(3) Uani 1 1 d D U . . .
H4S1 H 0.4380 0.5228 0.5668 0.085 Uiso 1 1 calc R U . . .
H4S2 H 0.3150 0.5375 0.5059 0.085 Uiso 1 1 calc R U . . .
H4S3 H 0.3861 0.5221 0.4504 0.085 Uiso 1 1 calc R U . . .
O1M O -0.1577(7) 0.2257(6) 0.2402(7) 0.065(2) Uani 1 1 d . . . . .
H1M H -0.1057 0.2453 0.2956 0.098 Uiso 1 1 calc R U . . .
C1M C -0.1865(13) 0.1365(9) 0.2357(13) 0.090(5) Uani 1 1 d . . . . .
H1M1 H -0.1224 0.1052 0.2625 0.134 Uiso 1 1 calc R U . . .
H1M2 H -0.2329 0.1094 0.1668 0.134 Uiso 1 1 calc R U . . .
H1M3 H -0.2245 0.1318 0.2744 0.134 Uiso 1 1 calc R U . . .
O2M O 0.5298(18) 0.1979(16) 0.0975(13) 0.108(6) Uiso 0.73(4) 1 d D U P D 1
H2M H 0.5763 0.1943 0.1550 0.163 Uiso 0.73(4) 1 calc R U P D 1
C2M C 0.504(4) 0.1130(14) 0.038(2) 0.200(18) Uiso 0.73(4) 1 d D U P D 1
H2M1 H 0.5565 0.1029 0.0140 0.299 Uiso 0.73(4) 1 calc R U P D 1
H2M2 H 0.4329 0.1105 -0.0189 0.299 Uiso 0.73(4) 1 calc R U P D 1
H2M3 H 0.5036 0.0667 0.0762 0.299 Uiso 0.73(4) 1 calc R U P D 1
O2N O 0.503(3) 0.2197(17) 0.082(2) 0.049(10) Uiso 0.27(4) 1 d D U P D 2
H2N H 0.4376 0.2088 0.0631 0.073 Uiso 0.27(4) 1 calc R U P D 2
C2N C 0.544(3) 0.141(2) 0.061(3) 0.037(11) Uiso 0.27(4) 1 d D U P D 2
H2N1 H 0.5633 0.1467 0.0084 0.055 Uiso 0.27(4) 1 d R U P D 2
H2N2 H 0.4906 0.0891 0.0394 0.055 Uiso 0.27(4) 1 d R U P D 2
H2N3 H 0.6076 0.1320 0.1205 0.055 Uiso 0.27(4) 1 d R U P D 2
O3M O 0.8802(14) 0.2239(10) 0.8188(14) 0.067(5) Uiso 0.5 1 d D . P . .
H3M H 0.9262 0.2618 0.8210 0.101 Uiso 0.5 1 calc R U P . .
C3M C 0.9152(18) 0.1381(11) 0.8167(18) 0.059(6) Uiso 0.5 1 d D . P . .
H3M1 H 0.9930 0.1430 0.8557 0.089 Uiso 0.5 1 calc R U P . .
H3M2 H 0.8944 0.1114 0.7483 0.089 Uiso 0.5 1 calc R U P . .
H3M3 H 0.8826 0.1002 0.8445 0.089 Uiso 0.5 1 calc R U P . .
O4M O 1.0268(17) 0.2045(13) 0.6499(16) 0.083(6) Uiso 0.5 1 d D . P . .
H4M H 1.0538 0.2251 0.6174 0.125 Uiso 0.5 1 calc R U P . .
C4M C 1.005(3) 0.1108(13) 0.622(3) 0.115(12) Uiso 0.5 1 d D . P . .
H4M1 H 1.0471 0.0892 0.5890 0.173 Uiso 0.5 1 calc R U P . .
H4M2 H 0.9292 0.0952 0.5764 0.173 Uiso 0.5 1 calc R U P . .
H4M3 H 1.0245 0.0829 0.6806 0.173 Uiso 0.5 1 calc R U P . .
O5M O 1.1925(17) 0.8097(12) 0.7463(17) 0.092(6) Uiso 0.5 1 d D . P . .
H5M H 1.1665 0.7974 0.7830 0.138 Uiso 0.5 1 calc R U P . .
C5M C 1.176(2) 0.8984(13) 0.729(2) 0.076(8) Uiso 0.5 1 d D . P . .
H5M1 H 1.2245 0.9401 0.7889 0.113 Uiso 0.5 1 calc R U P . .
H5M2 H 1.1022 0.9084 0.7121 0.113 Uiso 0.5 1 calc R U P . .
H5M3 H 1.1905 0.9082 0.6746 0.113 Uiso 0.5 1 calc R U P . .
O1W O 0.7768(19) 0.2228(16) 1.0019(19) 0.021(5) Uiso 0.2 1 d . U P E 1
O1X O 0.735(2) 0.134(2) 0.946(2) 0.033(6) Uiso 0.2 1 d . U P F 2
O1Y O 0.744(3) 0.178(2) 0.851(3) 0.042(8) Uiso 0.2 1 d . . P G 3
O1Z O 0.747(4) 0.181(3) 0.932(4) 0.063(9) Uiso 0.2 1 d . U P H 4
O1Q O 0.706(3) 0.067(3) 0.922(3) 0.062(9) Uiso 0.2 1 d . U P I 5
O2W O 0.137(2) 0.7963(19) 0.152(2) 0.034(6) Uiso 0.2 1 d . U P J 1
O2X O 0.102(3) 0.801(3) 0.184(3) 0.057(9) Uiso 0.2 1 d . U P K 2
O2Y O 0.233(4) 0.806(3) 0.068(4) 0.059(10) Uiso 0.2 1 d . U P L 3
O2Z O 0.258(4) 0.816(3) 0.033(4) 0.076(12) Uiso 0.2 1 d . U P M 4
O2Q O 0.256(4) 0.821(4) 0.128(5) 0.082(13) Uiso 0.2 1 d . U P N 5
O3W O 0.754(2) 0.8109(18) 0.045(2) 0.025(5) Uiso 0.2 1 d . U P O 1
O3X O 0.769(3) 0.872(3) 0.069(3) 0.054(9) Uiso 0.2 1 d . U P P 2
O3Y O 0.857(3) 0.838(2) 0.129(3) 0.047(8) Uiso 0.2 1 d . . P Q 3
O3Z O 0.684(3) 0.791(2) -0.018(3) 0.050(8) Uiso 0.2 1 d . U P R 4
O3Q O 0.757(3) 0.951(2) 0.048(3) 0.047(8) Uiso 0.2 1 d . . P S 5
O4W O 1.102(2) 1.1061(19) 0.472(2) 0.066(7) Uiso 0.3333 1 d . U P T 1
O4X O 1.097(2) 0.988(2) 0.427(2) 0.082(8) Uiso 0.3333 1 d . . P U 2
O4Y O 1.065(2) 1.092(2) 0.397(3) 0.086(8) Uiso 0.3333 1 d . U P V 3
O5W O 0.9618(13) 0.7942(11) 0.3467(13) 0.056(4) Uiso 0.5 1 d . . P W 3
O6W O 0.8965(17) 0.9077(14) 0.5236(16) 0.079(6) Uiso 0.5 1 d . . P X 3
O7W O 0.9426(16) 0.9624(13) 0.3825(15) 0.084(5) Uiso 0.5 1 d . . P Y 3
O8W O 0.365(2) 0.812(2) 0.963(2) 0.063(8) Uiso 0.25 1 d . . P Z 3
O9W O 0.233(2) 0.2177(18) -0.093(2) 0.045(6) Uiso 0.25 1 d . U P A 3
O10W O 0.256(3) 0.126(2) -0.048(3) 0.064(9) Uiso 0.25 1 d . . P A 3
O11W O 0.171(3) 0.258(3) -0.145(3) 0.086(11) Uiso 0.25 1 d . U P A 3

loop_
_atom_site_aniso_label
_atom_site_aniso_U_11
_atom_site_aniso_U_22
_atom_site_aniso_U_33
_atom_site_aniso_U_23
_atom_site_aniso_U_13
_atom_site_aniso_U_12
Cl1 0.0419(14) 0.0402(13) 0.0293(12) 0.0091(10) 0.0182(11) 0.0051(10)
Cl2 0.0374(15) 0.080(2) 0.0256(13) 0.0147(13) 0.0014(11) -0.0002(13)
Cl3 0.079(2) 0.0395(15) 0.0558(18) 0.0107(12) 0.0423(17) 0.0102(14)
Cl4 0.0350(13) 0.0471(15) 0.0314(13) 0.0030(10) 0.0142(11) 0.0020(11)
Cl5 0.0403(14) 0.0422(14) 0.0322(13) 0.0086(10) 0.0161(11) 0.0133(11)
Cl6 0.0470(16) 0.0537(16) 0.0474(16) 0.0131(12) 0.0269(14) 0.0110(12)
Cl7 0.0233(11) 0.0436(14) 0.0280(12) 0.0065(10) 0.0085(9) 0.0050(9)
Cl8 0.0388(14) 0.0485(15) 0.0288(13) 0.0043(10) 0.0118(11) 0.0039(11)
Cl9 0.0449(15) 0.0355(13) 0.0428(15) 0.0042(11) 0.0154(12) 0.0013(11)
Cl10 0.0345(13) 0.0414(14) 0.0311(13) 0.0034(10) 0.0102(11) 0.0038(10)
Cl11 0.0403(14) 0.0427(14) 0.0268(12) 0.0110(10) 0.0137(11) 0.0121(11)
Cl12 0.0315(12) 0.0506(15) 0.0384(14) 0.0097(11) 0.0172(11) 0.0044(10)
N5 0.043(5) 0.034(5) 0.083(7) 0.000(4) 0.040(5) 0.014(4)
N18 0.022(4) 0.070(6) 0.022(4) 0.003(4) 0.012(3) 0.005(4)
N5X 0.043(5) 0.034(5) 0.083(7) 0.000(4) 0.040(5) 0.014(4)
N18X 0.022(4) 0.070(6) 0.022(4) 0.003(4) 0.012(3) 0.005(4)
N6 0.029(4) 0.029(4) 0.023(4) 0.002(3) 0.012(3) 0.006(3)
N7 0.025(4) 0.043(5) 0.017(3) 0.009(3) 0.013(3) 0.008(3)
N8 0.030(4) 0.029(4) 0.025(4) 0.003(3) 0.016(3) 0.004(3)
N9 0.019(4) 0.040(4) 0.019(4) 0.004(3) 0.006(3) 0.006(3)
N10 0.018(3) 0.050(5) 0.021(4) 0.005(3) 0.004(3) 0.011(3)
N11 0.023(4) 0.058(5) 0.031(4) 0.020(3) 0.007(3) 0.006(3)
N12 0.034(4) 0.042(5) 0.052(6) 0.002(4) 0.014(4) 0.010(4)
N13 0.035(4) 0.021(4) 0.067(6) -0.005(4) 0.023(4) 0.009(3)
N14 0.037(5) 0.033(4) 0.040(5) 0.000(3) 0.009(4) 0.002(4)
N15 0.031(4) 0.034(4) 0.035(5) 0.008(3) 0.013(4) 0.006(3)
N16 0.025(4) 0.037(4) 0.028(4) 0.012(3) 0.014(3) 0.010(3)
N17 0.013(3) 0.060(5) 0.021(4) 0.013(3) 0.004(3) 0.014(3)
C19 0.035(6) 0.030(5) 0.055(7) -0.001(5) 0.016(5) 0.016(4)
C20 0.065(7) 0.032(5) 0.058(7) 0.006(5) 0.028(6) 0.007(5)
C21 0.056(7) 0.051(6) 0.078(9) 0.010(6) 0.024(6) 0.014(5)
C22 0.078(8) 0.038(6) 0.066(8) 0.007(5) 0.032(7) 0.002(5)
C23 0.049(6) 0.044(6) 0.050(7) 0.008(5) 0.015(6) -0.002(5)
C24 0.035(5) 0.028(5) 0.047(6) 0.001(4) 0.019(5) 0.003(4)
C25 0.031(5) 0.029(4) 0.020(4) 0.000(3) 0.010(4) 0.005(3)
C26 0.017(4) 0.047(6) 0.027(5) 0.007(4) 0.009(4) 0.007(4)
C27 0.019(4) 0.046(6) 0.019(4) 0.012(4) 0.009(4) 0.007(4)
C28 0.022(5) 0.054(7) 0.041(6) 0.021(5) 0.017(5) 0.024(4)
C29 0.032(5) 0.033(5) 0.044(6) 0.013(4) 0.027(5) 0.010(4)
C30 0.023(4) 0.034(5) 0.024(5) 0.007(4) 0.016(4) 0.008(4)
C31 0.027(5) 0.036(5) 0.029(5) -0.004(4) 0.018(4) 0.011(4)
C32 0.028(5) 0.048(6) 0.016(4) 0.005(4) 0.013(4) 0.002(4)
C33 0.021(4) 0.071(7) 0.022(4) -0.001(4) 0.012(4) -0.004(4)
C35 0.035(5) 0.057(6) 0.034(6) 0.017(5) 0.012(5) 0.014(5)
C33X 0.021(4) 0.071(7) 0.022(4) -0.001(4) 0.012(4) -0.004(4)
C35X 0.035(5) 0.057(6) 0.034(6) 0.017(5) 0.012(5) 0.014(5)
C36 0.025(5) 0.052(6) 0.023(5) 0.012(4) 0.002(4) 0.009(4)
C37 0.015(4) 0.073(7) 0.031(5) 0.007(4) 0.007(4) 0.014(4)
C38 0.012(4) 0.064(7) 0.024(4) -0.002(4) 0.004(3) 0.002(4)
C39 0.035(5) 0.068(7) 0.034(6) -0.009(5) 0.012(4) 0.008(5)
C40 0.039(6) 0.083(8) 0.028(5) 0.003(5) 0.019(5) 0.016(5)
C41 0.038(5) 0.067(7) 0.031(5) 0.009(5) 0.020(4) 0.003(5)
C42 0.014(4) 0.067(7) 0.027(5) 0.015(4) 0.005(3) 0.012(4)
C43 0.022(4) 0.061(6) 0.035(5) 0.019(4) 0.018(4) 0.010(4)
C44 0.038(5) 0.050(6) 0.038(6) 0.021(4) 0.009(5) 0.003(4)
C45 0.049(7) 0.063(8) 0.080(10) 0.023(7) 0.008(7) -0.020(6)
C46 0.080(9) 0.057(7) 0.081(10) 0.000(7) 0.027(8) -0.002(6)
C47 0.079(9) 0.101(11) 0.051(8) 0.017(7) 0.028(7) 0.017(8)
C48 0.074(9) 0.056(7) 0.054(8) -0.016(6) 0.016(7) -0.005(6)
C49 0.055(6) 0.058(6) 0.026(5) 0.005(4) 0.015(5) 0.000(5)
C50 0.063(7) 0.039(6) 0.067(8) 0.009(5) 0.042(7) 0.009(5)
C51 0.038(5) 0.035(5) 0.084(8) 0.001(5) 0.034(6) 0.006(4)
C52 0.051(6) 0.058(7) 0.105(9) 0.027(6) 0.045(7) 0.001(5)
C53 0.046(6) 0.078(8) 0.120(11) 0.016(8) 0.050(7) -0.002(6)
C54 0.035(6) 0.054(7) 0.118(11) -0.008(7) 0.024(7) -0.004(5)
C55 0.034(5) 0.037(5) 0.089(8) -0.011(5) 0.031(5) 0.008(4)
C56 0.029(5) 0.050(7) 0.085(9) -0.018(6) 0.011(6) 0.027(5)
C57 0.046(7) 0.037(6) 0.055(7) -0.003(5) 0.011(6) -0.002(5)
C58 0.068(8) 0.044(6) 0.061(8) 0.023(6) 0.017(7) 0.025(6)
C59 0.138(15) 0.052(8) 0.110(14) 0.021(8) 0.064(12) 0.004(8)
C60 0.073(9) 0.050(7) 0.057(8) 0.021(6) 0.019(7) -0.013(6)
C61 0.037(5) 0.036(5) 0.043(6) 0.013(4) 0.015(5) 0.005(4)
C62 0.019(4) 0.056(6) 0.033(5) 0.018(4) 0.005(4) 0.002(4)
C63 0.020(4) 0.035(5) 0.018(4) -0.001(3) 0.007(3) 0.002(3)
C64 0.030(5) 0.057(7) 0.024(5) -0.002(4) 0.001(4) 0.008(5)
C65 0.029(5) 0.050(6) 0.028(5) 0.015(4) 0.003(4) 0.009(4)
C66 0.031(5) 0.048(6) 0.025(5) 0.014(4) 0.010(4) 0.009(4)
C67 0.021(5) 0.044(6) 0.021(5) 0.006(4) 0.009(4) 0.004(4)
C68 0.020(5) 0.046(6) 0.024(5) 0.008(4) 0.004(4) 0.007(4)
C69 0.015(4) 0.059(6) 0.023(5) 0.010(4) 0.004(4) 0.003(4)
C70 0.022(5) 0.074(7) 0.020(5) 0.011(4) 0.008(4) 0.012(4)
C71 0.025(4) 0.097(8) 0.019(4) 0.009(5) 0.004(4) 0.003(5)
C72 0.036(5) 0.101(8) 0.019(4) 0.029(5) 0.013(4) 0.017(5)
C73 0.016(4) 0.095(9) 0.026(5) 0.023(5) 0.002(4) 0.007(5)
C74 0.016(4) 0.055(6) 0.024(5) 0.002(4) 0.012(4) -0.001(4)
N1S 0.055(4) 0.024(3) 0.016(3) -0.004(3) 0.024(3) -0.011(3)
C1S 0.052(4) 0.043(3) 0.029(3) 0.001(3) 0.018(3) 0.000(3)
C2S 0.049(5) 0.050(4) 0.035(4) 0.003(4) 0.019(4) 0.004(4)
N2S 0.042(4) 0.013(3) 0.013(3) 0.000(3) 0.009(3) 0.001(3)
C3S 0.035(6) 0.167(14) 0.034(6) 0.037(8) 0.015(5) 0.043(8)
C4S 0.043(6) 0.061(7) 0.053(7) -0.011(6) 0.016(6) -0.001(5)
O1M 0.055(5) 0.064(5) 0.062(5) 0.009(4) 0.016(4) -0.010(4)
C1M 0.108(12) 0.059(8) 0.099(13) -0.006(8) 0.054(11) -0.024(8)

loop_
_atom_type_symbol
_atom_type_description
_atom_type_scat_dispersion_real
_atom_type_scat_dispersion_imag
_atom_type_scat_source
C C 0.0033 0.0016 'International Tables Vol C Tables 4.2.6.8 and 6.1.1.4'
H H 0.0000 0.0000 'International Tables Vol C Tables 4.2.6.8 and 6.1.1.4'
N N 0.0061 0.0033 'International Tables Vol C Tables 4.2.6.8 and 6.1.1.4'
O O 0.0106 0.0060 'International Tables Vol C Tables 4.2.6.8 and 6.1.1.4'
Cl Cl 0.1484 0.1585 'International Tables Vol C Tables 4.2.6.8 and 6.1.1.4'

loop_
_geom_angle_atom_site_label_1
_geom_angle_atom_site_label_2
_geom_angle_atom_site_label_3
_geom_angle
C5 N1 C1 118.4(13)
C6 N2 C7 115.9(12)
C6 N2 H2A 108.3
C7 N2 H2A 108.3
C6 N2 H2B 108.3
C7 N2 H2B 108.3
H2A N2 H2B 107.4
C11 N3 C12 113.4(11)
C11 N3 H3A 108.9
C12 N3 H3A 108.9
C11 N3 H3B 108.9
C12 N3 H3B 108.9
H3A N3 H3B 107.7
C17 N4 C13 120.2(14)
C19 N5 C18 111.4(11)
C19 N5 H5A 109.4
C18 N5 H5A 109.4
C19 N5 H5B 109.4
C18 N5 H5B 109.4
H5A N5 H5B 108.0
C74 N18 C75 123.1(11)
C74 N18 H18A 106.5
C75 N18 H18A 106.6
C74 N18 H18B 106.5
C75 N18 H18B 106.5
H18A N18 H18B 106.5
C2 C1 N1 123.7(15)
C2 C1 C75 119.1(15)
N1 C1 C75 117.2(10)
C1 C2 C3 116.9(17)
C1 C2 H2 121.5
C3 C2 H2 121.5
C2 C3 C4 120.7(13)
C2 C3 H3 119.7
C4 C3 H3 119.7
C5 C4 C3 114.1(14)
C5 C4 H4 122.9
C3 C4 H4 122.9
C4 C5 N1 126.0(17)
C4 C5 C6 117.5(14)
N1 C5 C6 116.3(14)
C5 C6 N2 110.1(13)
C5 C6 H6A 109.6
N2 C6 H6A 109.6
C5 C6 H6B 109.6
N2 C6 H6B 109.6
H6A C6 H6B 108.2
C11 C7 C8 111.2(13)
C11 C7 N2 108.6(11)
C8 C7 N2 108.1(14)
C11 C7 H7 109.6
C8 C7 H7 109.6
N2 C7 H7 109.6
C7 C8 C9 94.4(15)
C7 C8 H8A 112.9
C9 C8 H8A 112.9
C7 C8 H8B 112.9
C9 C8 H8B 112.9
H8A C8 H8B 110.3
C8 C9 C10 103.4(16)
C8 C9 H9A 111.1
C10 C9 H9A 111.1
C8 C9 H9B 111.1
C10 C9 H9B 111.1
H9A C9 H9B 109.1
C11 C10 C9 105.1(15)
C11 C10 H10A 110.7
C9 C10 H10A 110.7
C11 C10 H10B 110.7
C9 C10 H10B 110.7
H10A C10 H10B 108.8
N3 C11 C7 111.6(11)
N3 C11 C10 113.6(14)
C7 C11 C10 100.8(12)
N3 C11 H11 110.1
C7 C11 H11 110.1
C10 C11 H11 110.1
C13 C12 N3 110.4(12)
C13 C12 H12A 109.6
N3 C12 H12A 109.6
C13 C12 H12B 109.6
N3 C12 H12B 109.6
H12A C12 H12B 108.1
C14 C13 N4 121.8(17)
C14 C13 C12 123.1(15)
N4 C13 C12 114.7(14)
C13 C14 C15 115.8(18)
C13 C14 H14 122.1
C15 C14 H14 122.1
C16 C15 C14 124.6(19)
C16 C15 H15 117.7
C14 C15 H15 117.7
C15 C16 C17 111.7(18)
C15 C16 H16 124.2
C17 C16 H16 124.2
N4 C17 C16 125.6(16)
N4 C17 C18 114.2(13)
C16 C17 C18 120.2(17)
C17 C18 N5 109.1(13)
C17 C18 H18C 109.9
N5 C18 H18C 109.9
C17 C18 H18D 109.9
N5 C18 H18D 109.9
H18C C18 H18D 108.3
C1 C75 N18 111.5(13)
C1 C75 H75A 109.3
N18 C75 H75A 109.3
C1 C75 H75B 109.3
N18 C75 H75B 109.3
H75A C75 H75B 108.0
C5X N1X C1X 119.9(14)
C6X N2X C7X 112.5(13)
C6X N2X H2XA 109.1
C7X N2X H2XA 109.1
C6X N2X H2XB 109.1
C7X N2X H2XB 109.1
H2XA N2X H2XB 107.8
C11X N3X C12X 116.1(13)
C11X N3X H3XA 108.3
C12X N3X H3XA 108.3
C11X N3X H3XB 108.3
C12X N3X H3XB 108.3
H3XA N3X H3XB 107.4
C17X N4X C13X 120.0(16)
C19 N5X C18X 128.1(12)
C19 N5X H5XA 105.3
C18X N5X H5XA 105.3
C19 N5X H5XB 105.3
C18X N5X H5XB 105.3
H5XA N5X H5XB 106.0
C74 N18X C75X 109.9(11)
C74 N18X H18E 109.7
C75X N18X H18E 109.7
C74 N18X H18F 109.7
C75X N18X H18F 109.7
H18E N18X H18F 108.2
C2X C1X N1X 121.2(17)
C2X C1X C75X 127.6(18)
N1X C1X C75X 111.2(11)
C1X C2X C3X 119(2)
C1X C2X H2X 120.7
C3X C2X H2X 120.7
C2X C3X C4X 120.6(16)
C2X C3X H3X 119.7
C4X C3X H3X 119.7
C5X C4X C3X 113.4(16)
C5X C4X H4X 123.3
C3X C4X H4X 123.3
C4X C5X N1X 126.2(19)
C4X C5X C6X 116.5(15)
N1X C5X C6X 117.2(15)
C5X C6X N2X 108.2(13)
C5X C6X H6XA 110.1
N2X C6X H6XA 110.1
C5X C6X H6XB 110.1
N2X C6X H6XB 110.1
H6XA C6X H6XB 108.4
C11X C7X C8X 108.3(14)
C11X C7X N2X 110.3(12)
C8X C7X N2X 109.2(15)
C11X C7X H7X 109.7
C8X C7X H7X 109.7
N2X C7X H7X 109.7
C7X C8X C9X 96.2(16)
C7X C8X H8XA 112.5
C9X C8X H8XA 112.5
C7X C8X H8XB 112.5
C9X C8X H8XB 112.5
H8XA C8X H8XB 110.0
C8X C9X C10X 101.9(16)
C8X C9X H9XA 111.4
C10X C9X H9XA 111.4
C8X C9X H9XB 111.4
C10X C9X H9XB 111.4
H9XA C9X H9XB 109.3
C11X C10X C9X 101.9(14)
C11X C10X H10C 111.4
C9X C10X H10C 111.4
C11X C10X H10D 111.4
C9X C10X H10D 111.4
H10C C10X H10D 109.3
N3X C11X C7X 109.8(12)
N3X C11X C10X 118.2(15)
C7X C11X C10X 104.8(13)
N3X C11X H11X 107.9
C7X C11X H11X 107.9
C10X C11X H11X 107.9
C13X C12X N3X 109.5(13)
C13X C12X H12C 109.8
N3X C12X H12C 109.8
C13X C12X H12D 109.8
N3X C12X H12D 109.8
H12C C12X H12D 108.2
C14X C13X N4X 121.9(17)
C14X C13X C12X 123.9(16)
N4X C13X C12X 113.9(15)
C13X C14X C15X 115.5(17)
C13X C14X H14X 122.2
C15X C14X H14X 122.2
C16X C15X C14X 124.5(19)
C16X C15X H15X 117.7
C14X C15X H15X 117.7
C15X C16X C17X 111(2)
C15X C16X H16X 124.4
C17X C16X H16X 124.4
N4X C17X C16X 125.6(17)
N4X C17X C18X 119.1(14)
C16X C17X C18X 115.0(17)
C17X C18X N5X 115.6(15)
C17X C18X H18G 108.4
N5X C18X H18G 108.4
C17X C18X H18H 108.4
N5X C18X H18H 108.4
H18G C18X H18H 107.4
C1X C75X N18X 110.8(13)
C1X C75X H75C 109.5
N18X C75X H75C 109.5
C1X C75X H75D 109.5
N18X C75X H75D 109.5
H75C C75X H75D 108.1
C25 N6 C24 114.3(7)
C25 N6 H6C 108.7
C24 N6 H6C 108.7
C25 N6 H6D 108.7
C24 N6 H6D 108.7
H6C N6 H6D 107.6
C30 N7 C26 119.3(8)
C31 N8 C32 114.7(7)
C31 N8 H8C 108.6
C32 N8 H8C 108.6
C31 N8 H8D 108.6
C32 N8 H8D 108.6
H8C N8 H8D 107.6
C37 N9 C36 112.3(8)
C37 N9 H9C 109.2
C36 N9 H9C 109.2
C37 N9 H9D 109.2
C36 N9 H9D 109.2
H9C N9 H9D 107.9
C38 N10 C42 119.4(8)
C43 N11 C44 112.8(8)
C43 N11 H11A 109.0
C44 N11 H11A 109.0
C43 N11 H11B 109.0
C44 N11 H11B 109.0
H11A N11 H11B 107.8
C49 N12 C50 114.8(8)
C49 N12 H12E 108.6
C50 N12 H12E 108.6
C49 N12 H12F 108.6
C50 N12 H12F 108.6
H12E N12 H12F 107.5
C51 N13 C55 117.4(10)
C57 N14 C56 113.0(10)
C57 N14 H14A 109.0
C56 N14 H14A 109.0
C57 N14 H14B 109.0
C56 N14 H14B 109.0
H14A N14 H14B 107.8
C61 N15 C62 113.3(8)
C61 N15 H15A 108.9
C62 N15 H15A 108.9
C61 N15 H15B 108.9
C62 N15 H15B 108.9
H15A N15 H15B 107.7
C67 N16 C63 118.7(8)
C68 N17 C69 113.9(7)
C68 N17 H17A 108.8
C69 N17 H17A 108.8
C68 N17 H17B 108.8
C69 N17 H17B 108.8
H17A N17 H17B 107.7
N5X C19 C24 110.7(9)
N5 C19 C24 110.7(9)
N5X C19 C20 111.3(8)
N5 C19 C20 111.3(8)
C24 C19 C20 110.5(9)
N5 C19 H19 108.1
C24 C19 H19 108.1
C20 C19 H19 108.1
C21 C20 C19 112.3(9)
C21 C20 H20A 104.9
C19 C20 H20A 106.4
C21 C20 H20B 113.8
C19 C20 H20B 111.1
H20A C20 H20B 107.8
C22 C21 C20 111.7(11)
C22 C21 H21A 114.7
C20 C21 H21A 111.6
C22 C21 H21B 96.5
C20 C21 H21B 110.6
H21A C21 H21B 110.8
C21 C22 C23 110.1(10)
C21 C22 H22A 109.6
C23 C22 H22A 109.6
C21 C22 H22B 109.6
C23 C22 H22B 109.6
H22A C22 H22B 108.2
C24 C23 C22 113.4(10)
C24 C23 H23A 113.7
C22 C23 H23A 100.2
C24 C23 H23B 115.8
C22 C23 H23B 103.5
H23A C23 H23B 108.7
C23 C24 N6 107.6(8)
C23 C24 C19 115.7(10)
N6 C24 C19 107.8(8)
C23 C24 H24 108.5
N6 C24 H24 108.5
C19 C24 H24 108.5
C26 C25 N6 110.5(7)
C26 C25 H25A 109.5
N6 C25 H25A 109.5
C26 C25 H25B 109.5
N6 C25 H25B 109.5
H25A C25 H25B 108.1
N7 C26 C27 121.5(9)
N7 C26 C25 115.8(8)
C27 C26 C25 122.6(8)
C28 C27 C26 119.5(9)
C28 C27 H27 120.3
C26 C27 H27 120.3
C27 C28 C29 119.7(9)
C27 C28 H28 120.1
C29 C28 H28 120.1
C30 C29 C28 117.9(9)
C30 C29 H29 121.0
C28 C29 H29 121.0
N7 C30 C29 122.0(9)
N7 C30 C31 115.8(8)
C29 C30 C31 122.1(8)
C30 C31 N8 107.8(7)
C30 C31 H31A 110.2
N8 C31 H31A 110.2
C30 C31 H31B 110.2
N8 C31 H31B 110.2
H31A C31 H31B 108.5
N8 C32 C33X 113.5(7)
N8 C32 C33 113.5(7)
N8 C32 C36 110.7(7)
C33X C32 C36 105.1(8)
C33 C32 C36 105.1(8)
N8 C32 H32 109.1
C33 C32 H32 109.1
C36 C32 H32 109.1
C34 C33 C32 101.1(9)
C34 C33 H33A 111.6
C32 C33 H33A 111.6
C34 C33 H33B 111.6
C32 C33 H33B 111.6
H33A C33 H33B 109.4
C33 C34 C35 104.8(10)
C33 C34 H34A 110.8
C35 C34 H34A 110.8
C33 C34 H34B 110.8
C35 C34 H34B 110.8
H34A C34 H34B 108.9
C36 C35 C34 105.7(10)
C36 C35 H35A 110.6
C34 C35 H35A 110.6
C36 C35 H35B 110.6
C34 C35 H35B 110.6
H35A C35 H35B 108.7
C34X C33X C32 106.1(9)
C34X C33X H33C 110.5
C32 C33X H33C 110.5
C34X C33X H33D 110.5
C32 C33X H33D 110.5
H33C C33X H33D 108.7
C33X C34X C35X 104.8(10)
C33X C34X H34C 110.8
C35X C34X H34C 110.8
C33X C34X H34D 110.8
C35X C34X H34D 110.8
H34C C34X H34D 108.9
C36 C35X C34X 99.6(10)
C36 C35X H35C 111.8
C34X C35X H35C 111.8
C36 C35X H35D 111.8
C34X C35X H35D 111.8
H35C C35X H35D 109.6
N9 C36 C35X 113.4(8)
N9 C36 C35 113.4(8)
N9 C36 C32 108.8(8)
C35X C36 C32 105.8(8)
C35 C36 C32 105.8(8)
N9 C36 H36 108.8
C35X C36 H36 111.1
C35 C36 H36 111.1
C32 C36 H36 108.8
N9 C37 C38 106.0(9)
N9 C37 H37A 110.5
C38 C37 H37A 110.5
N9 C37 H37B 110.5
C38 C37 H37B 110.5
H37A C37 H37B 108.7
N10 C38 C39 122.7(10)
N10 C38 C37 115.9(8)
C39 C38 C37 121.4(10)
C40 C39 C38 117.5(11)
C40 C39 H39 121.3
C38 C39 H39 121.3
C41 C40 C39 119.7(9)
C41 C40 H40 120.2
C39 C40 H40 120.2
C40 C41 C42 118.8(10)
C40 C41 H41 120.6
C42 C41 H41 120.6
N10 C42 C41 121.9(10)
N10 C42 C43 115.1(8)
C41 C42 C43 122.9(9)
N11 C43 C42 109.6(8)
N11 C43 H43A 109.8
C42 C43 H43A 109.8
N11 C43 H43B 109.8
C42 C43 H43B 109.8
H43A C43 H43B 108.2
N11 C44 C49 110.5(8)
N11 C44 C45 105.4(8)
C49 C44 C45 114.2(10)
N11 C44 H44 107.2
C49 C44 H44 107.6
C45 C44 H44 111.7
C44 C45 C46 108.9(10)
C44 C45 H45A 109.9
C46 C45 H45A 109.9
C44 C45 H45B 109.9
C46 C45 H45B 109.9
H45A C45 H45B 108.3
C47 C46 C45 112.3(12)
C47 C46 H46A 109.1
C45 C46 H46A 109.1
C47 C46 H46B 109.1
C45 C46 H46B 109.1
H46A C46 H46B 107.9
C46 C47 C48 108.9(11)
C46 C47 H47A 109.9
C48 C47 H47A 109.9
C46 C47 H47B 109.9
C48 C47 H47B 109.9
H47A C47 H47B 108.3
C47 C48 C49 113.8(11)
C47 C48 H48A 108.8
C49 C48 H48A 108.8
C47 C48 H48B 108.8
C49 C48 H48B 108.8
H48A C48 H48B 107.7
N12 C49 C44 109.7(8)
N12 C49 C48 107.0(9)
C44 C49 C48 112.2(9)
N12 C49 H49 110.5
C44 C49 H49 109.5
C48 C49 H49 107.9
N12 C50 C51 108.9(9)
N12 C50 H50A 109.9
C51 C50 H50A 109.9
N12 C50 H50B 109.9
C51 C50 H50B 109.9
H50A C50 H50B 108.3
N13 C51 C52 121.2(12)
N13 C51 C50 116.6(9)
C52 C51 C50 122.3(12)
C53 C52 C51 121.4(14)
C53 C52 H52 119.3
C51 C52 H52 119.3
C52 C53 C54 117.7(12)
C52 C53 H53 121.2
C54 C53 H53 121.2
C53 C54 C55 119.8(15)
C53 C54 H54 120.1
C55 C54 H54 120.1
N13 C55 C54 122.3(14)
N13 C55 C56 116.2(10)
C54 C55 C56 121.5(13)
N14 C56 C55 107.5(10)
N14 C56 H56A 110.2
C55 C56 H56A 110.2
N14 C56 H56B 110.2
C55 C56 H56B 110.2
H56A C56 H56B 108.5
N14 C57 C58 111.1(9)
N14 C57 C61 109.1(10)
C58 C57 C61 107.1(10)
N14 C57 H57 109.8
C58 C57 H57 109.8
C61 C57 H57 109.8
C59 C58 C57 105.2(10)
C59 C58 H58A 110.7
C57 C58 H58A 110.7
C59 C58 H58B 110.7
C57 C58 H58B 110.7
H58A C58 H58B 108.8
C58 C59 C60 108.1(11)
C58 C59 H59A 110.1
C60 C59 H59A 110.1
C58 C59 H59B 110.1
C60 C59 H59B 110.1
H59A C59 H59B 108.4
C61 C60 C59 98.5(11)
C61 C60 H60A 112.1
C59 C60 H60A 112.1
C61 C60 H60B 112.1
C59 C60 H60B 112.1
H60A C60 H60B 109.7
N15 C61 C57 111.5(9)
N15 C61 C60 110.9(9)
C57 C61 C60 103.7(10)
N15 C61 H61 110.2
C57 C61 H61 110.2
C60 C61 H61 110.2
C63 C62 N15 110.6(8)
C63 C62 H62A 109.5
N15 C62 H62A 109.5
C63 C62 H62B 109.5
N15 C62 H62B 109.5
H62A C62 H62B 108.1
N16 C63 C64 122.4(9)
N16 C63 C62 114.6(8)
C64 C63 C62 122.8(8)
C63 C64 C65 119.7(9)
C63 C64 H64 120.1
C65 C64 H64 120.1
C66 C65 C64 117.9(10)
C66 C65 H65 121.1
C64 C65 H65 121.1
C65 C66 C67 118.3(10)
C65 C66 H66 120.9
C67 C66 H66 120.9
N16 C67 C66 122.9(9)
N16 C67 C68 115.0(8)
C66 C67 C68 122.0(9)
N17 C68 C67 109.1(8)
N17 C68 H68A 109.9
C67 C68 H68A 109.9
N17 C68 H68B 109.9
C67 C68 H68B 109.9
H68A C68 H68B 108.3
N17 C69 C70 109.2(7)
N17 C69 C74 106.0(7)
C70 C69 C74 116.2(8)
N17 C69 H69 108.4
C70 C69 H69 108.4
C74 C69 H69 108.4
C71 C70 C69 109.5(8)
C71 C70 H70A 109.8
C69 C70 H70A 109.8
C71 C70 H70B 109.8
C69 C70 H70B 109.8
H70A C70 H70B 108.2
C70 C71 C72 110.7(8)
C70 C71 H71A 109.5
C72 C71 H71A 109.5
C70 C71 H71B 109.5
C72 C71 H71B 109.5
H71A C71 H71B 108.1
C73 C72 C71 107.5(8)
C73 C72 H72A 120.8
C71 C72 H72A 115.9
C73 C72 H72B 112.9
C71 C72 H72B 87.8
H72A C72 H72B 107.3
C72 C73 C74 113.2(8)
C72 C73 H73A 115.1
C74 C73 H73A 112.4
C72 C73 H73B 92.2
C74 C73 H73B 113.8
H73A C73 H73B 108.5
N18X C74 C73 108.0(7)
N18 C74 C73 108.0(7)
N18X C74 C69 110.1(8)
N18 C74 C69 110.1(8)
C73 C74 C69 112.3(8)
N18 C74 H74 108.8
C73 C74 H74 108.8
C69 C74 H74 108.8
N1S C1S C2S 171.1(10)
C1S C2S H2SA 109.5
C1S C2S H2SB 109.5
H2SA C2S H2SB 109.5
C1S C2S H2SC 109.5
H2SA C2S H2SC 109.5
H2SB C2S H2SC 109.5
N2S C3S C4S 170.6(10)
C3S C4S H4S1 109.5
C3S C4S H4S2 109.5
H4S1 C4S H4S2 109.5
C3S C4S H4S3 109.5
H4S1 C4S H4S3 109.5
H4S2 C4S H4S3 109.5
C1M O1M H1M 109.5
O1M C1M H1M1 109.5
O1M C1M H1M2 109.5
H1M1 C1M H1M2 109.5
O1M C1M H1M3 109.5
H1M1 C1M H1M3 109.5
H1M2 C1M H1M3 109.5
C2M O2M H2M 109.5
O2M C2M H2M1 109.5
O2M C2M H2M2 109.5
H2M1 C2M H2M2 109.5
O2M C2M H2M3 109.5
H2M1 C2M H2M3 109.5
H2M2 C2M H2M3 109.5
C2N O2N H2N 109.5
O2N C2N H2N1 109.2
O2N C2N H2N2 110.3
H2N1 C2N H2N2 109.5
O2N C2N H2N3 108.9
H2N1 C2N H2N3 109.5
H2N2 C2N H2N3 109.5
C3M O3M H3M 109.5
O3M C3M H3M1 109.5
O3M C3M H3M2 109.5
H3M1 C3M H3M2 109.5
O3M C3M H3M3 109.5
H3M1 C3M H3M3 109.5
H3M2 C3M H3M3 109.5
C4M O4M H4M 109.5
O4M C4M H4M1 109.5
O4M C4M H4M2 109.5
H4M1 C4M H4M2 109.5
O4M C4M H4M3 109.5
H4M1 C4M H4M3 109.5
H4M2 C4M H4M3 109.5
C5M O5M H5M 109.5
O5M C5M H5M1 109.5
O5M C5M H5M2 109.5
H5M1 C5M H5M2 109.5
O5M C5M H5M3 109.5
H5M1 C5M H5M3 109.5
H5M2 C5M H5M3 109.5
O11W O9W O10W 147(3)

loop_
_geom_bond_atom_site_label_1
_geom_bond_atom_site_label_2
_geom_bond_distance
N1 C5 1.336(16)
N1 C1 1.355(18)
N2 C6 1.527(19)
N2 C7 1.58(2)
N2 H2A 0.9100
N2 H2B 0.9100
N3 C11 1.470(17)
N3 C12 1.471(17)
N3 H3A 0.9100
N3 H3B 0.9100
N4 C17 1.30(2)
N4 C13 1.405(17)
N5 C19 1.452(16)
N5 C18 1.519(14)
N5 H5A 0.9100
N5 H5B 0.9100
N18 C74 1.478(11)
N18 C75 1.536(12)
N18 H18A 0.9100
N18 H18B 0.9100
C1 C2 1.351(16)
C1 C75 1.48(2)
C2 C3 1.37(2)
C2 H2 0.9500
C3 C4 1.502(19)
C3 H3 0.9500
C4 C5 1.309(18)
C4 H4 0.9500
C5 C6 1.42(2)
C6 H6A 0.9900
C6 H6B 0.9900
C7 C11 1.54(2)
C7 C8 1.57(2)
C7 H7 1.0000
C8 C9 1.60(3)
C8 H8A 0.9900
C8 H8B 0.9900
C9 C10 1.64(3)
C9 H9A 0.9900
C9 H9B 0.9900
C10 C11 1.608(19)
C10 H10A 0.9900
C10 H10B 0.9900
C11 H11 1.0000
C12 C13 1.466(18)
C12 H12A 0.9900
C12 H12B 0.9900
C13 C14 1.37(2)
C14 C15 1.44(2)
C14 H14 0.9500
C15 C16 1.42(2)
C15 H15 0.9500
C16 C17 1.45(2)
C16 H16 0.9500
C17 C18 1.48(2)
C18 H18C 0.9900
C18 H18D 0.9900
C75 H75A 0.9900
C75 H75B 0.9900
N1X C5X 1.336(16)
N1X C1X 1.355(18)
N2X C6X 1.527(19)
N2X C7X 1.58(2)
N2X H2XA 0.9100
N2X H2XB 0.9100
N3X C11X 1.469(17)
N3X C12X 1.471(17)
N3X H3XA 0.9100
N3X H3XB 0.9100
N4X C17X 1.30(2)
N4X C13X 1.405(17)
N5X C19 1.452(16)
N5X C18X 1.518(14)
N5X H5XA 0.9100
N5X H5XB 0.9100
N18X C74 1.478(11)
N18X C75X 1.537(12)
N18X H18E 0.9100
N18X H18F 0.9100
C1X C2X 1.351(16)
C1X C75X 1.48(2)
C2X C3X 1.37(2)
C2X H2X 0.9500
C3X C4X 1.503(19)
C3X H3X 0.9500
C4X C5X 1.309(18)
C4X H4X 0.9500
C5X C6X 1.42(2)
C6X H6XA 0.9900
C6X H6XB 0.9900
C7X C11X 1.54(2)
C7X C8X 1.57(2)
C7X H7X 1.0000
C8X C9X 1.60(3)
C8X H8XA 0.9900
C8X H8XB 0.9900
C9X C10X 1.64(3)
C9X H9XA 0.9900
C9X H9XB 0.9900
C10X C11X 1.608(19)
C10X H10C 0.9900
C10X H10D 0.9900
C11X H11X 1.0000
C12X C13X 1.466(18)
C12X H12C 0.9900
C12X H12D 0.9900
C13X C14X 1.37(2)
C14X C15X 1.44(2)
C14X H14X 0.9500
C15X C16X 1.42(2)
C15X H15X 0.9500
C16X C17X 1.45(2)
C16X H16X 0.9500
C17X C18X 1.48(2)
C18X H18G 0.9900
C18X H18H 0.9900
C75X H75C 0.9900
C75X H75D 0.9900
N6 C25 1.499(11)
N6 C24 1.531(12)
N6 H6C 0.9100
N6 H6D 0.9100
N7 C30 1.342(12)
N7 C26 1.362(12)
N8 C31 1.504(11)
N8 C32 1.508(12)
N8 H8C 0.9100
N8 H8D 0.9100
N9 C37 1.477(12)
N9 C36 1.503(13)
N9 H9C 0.9100
N9 H9D 0.9100
N10 C38 1.306(13)
N10 C42 1.338(13)
N11 C43 1.480(11)
N11 C44 1.500(13)
N11 H11A 0.9100
N11 H11B 0.9100
N12 C49 1.462(13)
N12 C50 1.512(13)
N12 H12E 0.9100
N12 H12F 0.9100
N13 C51 1.310(16)
N13 C55 1.363(15)
N14 C57 1.516(16)
N14 C56 1.516(13)
N14 H14A 0.9100
N14 H14B 0.9100
N15 C61 1.489(13)
N15 C62 1.498(12)
N15 H15A 0.9100
N15 H15B 0.9100
N16 C67 1.306(12)
N16 C63 1.332(11)
N17 C68 1.483(12)
N17 C69 1.525(11)
N17 H17A 0.9100
N17 H17B 0.9100
C19 C24 1.560(14)
C19 C20 1.579(15)
C19 H19 1.0000
C20 C21 1.509(17)
C20 H20A 0.9898
C20 H20B 0.9896
C21 C22 1.501(16)
C21 H21A 0.9899
C21 H21B 0.9900
C22 C23 1.532(16)
C22 H22A 0.9900
C22 H22B 0.9900
C23 C24 1.506(16)
C23 H23A 0.9903
C23 H23B 0.9899
C24 H24 1.0000
C25 C26 1.480(13)
C25 H25A 0.9900
C25 H25B 0.9900
C26 C27 1.377(13)
C27 C28 1.369(14)
C27 H27 0.9500
C28 C29 1.409(14)
C28 H28 0.9500
C29 C30 1.388(13)
C29 H29 0.9500
C30 C31 1.503(13)
C31 H31A 0.9900
C31 H31B 0.9900
C32 C33X 1.537(12)
C32 C33 1.537(12)
C32 C36 1.538(13)
C32 H32 1.0000
C33 C34 1.531(17)
C33 H33A 0.9900
C33 H33B 0.9900
C34 C35 1.570(17)
C34 H34A 0.9900
C34 H34B 0.9900
C35 C36 1.523(14)
C35 H35A 0.9900
C35 H35B 0.9900
C33X C34X 1.531(17)
C33X H33C 0.9900
C33X H33D 0.9900
C34X C35X 1.570(17)
C34X H34C 0.9900
C34X H34D 0.9900
C35X C36 1.523(14)
C35X H35C 0.9900
C35X H35D 0.9900
C36 H36 1.0000
C37 C38 1.561(14)
C37 H37A 0.9900
C37 H37B 0.9900
C38 C39 1.424(13)
C39 C40 1.382(16)
C39 H39 0.9500
C40 C41 1.374(16)
C40 H40 0.9500
C41 C42 1.398(14)
C41 H41 0.9500
C42 C43 1.504(15)
C43 H43A 0.9900
C43 H43B 0.9900
C44 C49 1.519(14)
C44 C45 1.566(15)
C44 H44 1.0003
C45 C46 1.600(18)
C45 H45A 0.9900
C45 H45B 0.9900
C46 C47 1.481(18)
C46 H46A 0.9900
C46 H46B 0.9900
C47 C48 1.517(18)
C47 H47A 0.9900
C47 H47B 0.9900
C48 C49 1.537(15)
C48 H48A 0.9900
C48 H48B 0.9900
C49 H49 1.0004
C50 C51 1.534(17)
C50 H50A 0.9900
C50 H50B 0.9900
C51 C52 1.429(15)
C52 C53 1.32(2)
C52 H52 0.9500
C53 C54 1.37(2)
C53 H53 0.9500
C54 C55 1.389(16)
C54 H54 0.9500
C55 C56 1.53(2)
C56 H56A 0.9900
C56 H56B 0.9900
C57 C58 1.523(17)
C57 C61 1.530(16)
C57 H57 1.0000
C58 C59 1.47(2)
C58 H58A 0.9900
C58 H58B 0.9900
C59 C60 1.596(19)
C59 H59A 0.9900
C59 H59B 0.9900
C60 C61 1.534(15)
C60 H60A 0.9900
C60 H60B 0.9900
C61 H61 1.0000
C62 C63 1.492(14)
C62 H62A 0.9900
C62 H62B 0.9900
C63 C64 1.370(14)
C64 C65 1.395(15)
C64 H64 0.9500
C65 C66 1.370(14)
C65 H65 0.9500
C66 C67 1.417(13)
C66 H66 0.9500
C67 C68 1.512(12)
C68 H68A 0.9900
C68 H68B 0.9900
C69 C70 1.531(13)
C69 C74 1.556(13)
C69 H69 1.0000
C70 C71 1.503(12)
C70 H70A 0.9900
C70 H70B 0.9900
C71 C72 1.531(12)
C71 H71A 0.9900
C71 H71B 0.9900
C72 C73 1.510(13)
C72 H72A 0.9905
C72 H72B 0.9900
C73 C74 1.537(13)
C73 H73A 0.9902
C73 H73B 0.9898
C74 H74 1.0000
N1S C1S 1.150(8)
C1S C2S 1.522(10)
C2S H2SA 0.9800
C2S H2SB 0.9800
C2S H2SC 0.9800
N2S C3S 1.149(8)
C3S C4S 1.523(10)
C4S H4S1 0.9800
C4S H4S2 0.9800
C4S H4S3 0.9800
O1M C1M 1.383(15)
O1M H1M 0.8400
C1M H1M1 0.9800
C1M H1M2 0.9800
C1M H1M3 0.9800
O2M C2M 1.410(2)
O2M H2M 0.8400
C2M H2M1 0.9800
C2M H2M2 0.9800
C2M H2M3 0.9800
O2N C2N 1.410(2)
O2N H2N 0.8400
C2N H2N1 0.9800
C2N H2N2 0.9800
C2N H2N3 0.9800
O3M C3M 1.409(2)
O3M H3M 0.8400
C3M H3M1 0.9800
C3M H3M2 0.9800
C3M H3M3 0.9800
O4M C4M 1.409(2)
O4M H4M 0.8400
C4M H4M1 0.9800
C4M H4M2 0.9800
C4M H4M3 0.9800
O5M C5M 1.410(2)
O5M H5M 0.8400
C5M H5M1 0.9800
C5M H5M2 0.9800
C5M H5M3 0.9800
O9W O11W 1.15(5)
O9W O10W 1.62(5)

loop_
_geom_hbond_atom_site_label_D
_geom_hbond_atom_site_label_H
_geom_hbond_atom_site_label_A
_geom_hbond_distance_DH
_geom_hbond_distance_HA
_geom_hbond_distance_DA
_geom_hbond_angle_DHA
_geom_hbond_site_symmetry_A
N2 H2A Cl2 0.91 2.24 3.144(15) 171.2 .
N2 H2B Cl1 0.91 2.35 3.173(14) 150.8 .
N2X H2XA Cl2 0.91 2.30 3.156(18) 157.3 .
N2X H2XB Cl1 0.91 2.40 3.227(16) 150.5 .
N3 H3A Cl1 0.91 2.44 3.111(15) 131.1 .
N3 H3A N1S 0.91 2.57 3.276(13) 135.0 .
N3 H3B Cl3 0.91 2.36 3.216(15) 157.4 .
N3X H3XA Cl1 0.91 2.35 3.067(18) 135.8 .
N3X H3XA N1S 0.91 2.58 3.254(15) 131.5 .
N3X H3XB Cl3 0.91 2.33 3.239(18) 172.1 .
N5 H5A Cl3 0.91 2.32 3.202(11) 163.8 .
N5 H5B Cl4 0.91 2.30 3.076(10) 142.5 .
N5X H5XA Cl3 0.91 2.30 3.202(11) 169.4 .
N5X H5XB Cl4 0.91 2.27 3.076(10) 146.9 .
N6 H6C Cl4 0.91 2.41 3.215(8) 146.9 .
N6 H6C N1S 0.91 2.60 3.223(11) 126.3 .
N6 H6D Cl5 0.91 2.35 3.227(8) 162.5 .
N8 H8C Cl5 0.91 2.29 3.170(8) 163.7 .
N8 H8D Cl4 0.91 2.51 3.309(7) 146.6 .
N8 H8D Cl7 0.91 2.66 3.249(8) 123.1 .
N9 H9C Cl8 0.91 2.29 3.176(8) 164.1 .
N9 H9D Cl4 0.91 2.71 3.282(8) 122.1 .
N9 H9D Cl7 0.91 2.43 3.233(8) 147.7 .
N11 H11A Cl7 0.91 2.37 3.191(9) 149.5 .
N11 H11B Cl8 0.91 2.28 3.164(9) 164.8 .
N12 H12E Cl9 0.91 2.34 3.217(11) 160.4 .
N12 H12F Cl7 0.91 2.41 3.109(10) 133.6 .
N14 H14A Cl10 0.91 2.38 3.083(9) 134.0 .
N14 H14A N2S 0.91 2.63 3.349(12) 136.4 .
N14 H14B Cl9 0.91 2.25 3.133(9) 163.8 .
N15 H15A Cl10 0.91 2.37 3.195(9) 151.1 .
N15 H15B Cl11 0.91 2.21 3.112(9) 170.6 .
N17 H17A Cl1 0.91 2.48 3.154(9) 131.5 .
N17 H17A Cl10 0.91 2.56 3.290(8) 138.1 .
N17 H17B Cl11 0.91 2.39 3.275(10) 164.5 .
N18 H18A Cl2 0.91 2.38 3.274(10) 168.6 .
N18 H18B Cl1 0.91 2.58 3.326(10) 139.6 .
N18 H18B Cl10 0.91 2.52 3.193(9) 131.6 .
N18X H18E Cl2 0.91 2.40 3.274(10) 162.0 .
N18X H18F Cl1 0.91 2.57 3.326(10) 141.4 .
N18X H18F Cl10 0.91 2.54 3.193(9) 129.2 .
C2X H2X O3M 0.95 2.05 2.80(3) 135.6 .
C3 H3 Cl12 0.95 2.80 3.752(14) 175.9 1_655
C4 H4 Cl6 0.95 2.81 3.655(18) 148.4 .
C6 H6A Cl6 0.99 2.75 3.469(16) 129.6 .
C6X H6XA Cl6 0.99 2.88 3.514(18) 122.9 .
C7 H7 Cl3 1.00 2.69 3.465(18) 134.2 .
C8X H8XA O5M 0.99 2.62 3.56(3) 158.4 .
C9 H9A Cl3 0.99 2.63 3.40(4) 134.7 .
C11X H11X Cl2 1.00 2.75 3.572(18) 139.7 .
C18 H18C Cl9 0.99 2.74 3.56(2) 140.8 1_565
C18X H18G Cl9 0.99 2.68 3.57(2) 151.2 1_565
C24 H24 Cl3 1.00 2.78 3.622(11) 142.6 .
C27 H27 Cl6 0.95 2.89 3.726(10) 147.8 .
C28 H28 Cl12 0.95 2.81 3.755(10) 174.7 1_655
C31 H31B Cl11 0.99 2.69 3.656(9) 164.7 1_554
C37 H37A Cl2 0.99 2.72 3.691(11) 165.6 1_454
C40 H40 Cl6 0.95 2.76 3.712(10) 177.4 1_455
C43 H43A Cl12 0.99 2.86 3.517(9) 124.4 .
C43 H43B O1M 0.99 2.58 3.491(13) 152.5 .
C44 H44 Cl9 1.00 2.86 3.668(11) 138.8 .
C45 H45A Cl8 0.99 2.88 3.695(14) 140.3 .
C45 H45B O1M 0.99 2.63 3.606(17) 167.3 .
C48 H48B Cl9 0.99 2.75 3.585(15) 143.0 .
C56 H56A Cl3 0.99 2.75 3.607(10) 145.6 1_545
C56 H56B O1Y 0.99 2.56 3.27(4) 128.8 .
C61 H61 Cl9 1.00 2.84 3.628(12) 136.5 .
C62 H62A Cl12 0.99 2.86 3.631(10) 134.8 .
C64 H64 Cl12 0.95 2.88 3.738(11) 150.1 .
C65 H65 Cl6 0.95 2.75 3.694(11) 172.8 1_455
C68 H68B Cl5 0.99 2.78 3.739(10) 164.1 1_556
C70 H70A Cl5 0.99 2.90 3.719(10) 141.0 1_556
C75 H75A Cl8 0.99 2.73 3.703(18) 166.1 1_656
C75X H75C Cl8 0.99 2.63 3.58(2) 160.0 1_656
C2S H2SC Cl7 0.98 2.80 3.753(12) 164.4 .
C4S H4S1 Cl1 0.98 2.85 3.793(12) 162.8 .
O1M H1M Cl12 0.84 2.30 3.115(9) 162.4 .
C1M H1M1 O4Y 0.98 2.55 3.44(4) 151.3 1_445
O4M H4M Cl12 0.84 2.48 3.17(2) 139.8 1_655
C4M H4M1 O4W 0.98 2.31 3.18(5) 147.3 1_545

loop_
_geom_torsion_atom_site_label_1
_geom_torsion_atom_site_label_2
_geom_torsion_atom_site_label_3
_geom_torsion_atom_site_label_4
_geom_torsion
C5 N1 C1 C2 -2(2)
C5 N1 C1 C75 178.0(15)
N1 C1 C2 C3 0(3)
C75 C1 C2 C3 -179.9(16)
C1 C2 C3 C4 3(2)
C2 C3 C4 C5 -5(2)
C3 C4 C5 N1 3(3)
C3 C4 C5 C6 178.1(15)
C1 N1 C5 C4 0(3)
C1 N1 C5 C6 -174.9(15)
C4 C5 C6 N2 163.9(16)
N1 C5 C6 N2 -21(2)
C7 N2 C6 C5 -168.6(14)
C6 N2 C7 C11 167.6(14)
C6 N2 C7 C8 -71.5(18)
C11 C7 C8 C9 -49(2)
N2 C7 C8 C9 -167.8(16)
C7 C8 C9 C10 45(2)
C8 C9 C10 C11 -31(2)
C12 N3 C11 C7 179.7(14)
C12 N3 C11 C10 -67.1(18)
C8 C7 C11 N3 151.3(14)
N2 C7 C11 N3 -89.9(15)
C8 C7 C11 C10 30.3(18)
N2 C7 C11 C10 149.2(14)
C9 C10 C11 N3 -117.9(19)
C9 C10 C11 C7 2(2)
C11 N3 C12 C13 176.0(14)
C17 N4 C13 C14 -2(3)
C17 N4 C13 C12 -175.1(15)
N3 C12 C13 C14 159.9(18)
N3 C12 C13 N4 -27(2)
N4 C13 C14 C15 5(3)
C12 C13 C14 C15 177.6(18)
C13 C14 C15 C16 -7(3)
C14 C15 C16 C17 6(3)
C13 N4 C17 C16 0(3)
C13 N4 C17 C18 178.1(16)
C15 C16 C17 N4 -2(3)
C15 C16 C17 C18 -179.6(18)
N4 C17 C18 N5 25(2)
C16 C17 C18 N5 -157.1(16)
C19 N5 C18 C17 179.1(14)
C2 C1 C75 N18 -163.8(14)
N1 C1 C75 N18 16(2)
C74 N18 C75 C1 -173.7(11)
C5X N1X C1X C2X 4(3)
C5X N1X C1X C75X -177.8(17)
N1X C1X C2X C3X -4(3)
C75X C1X C2X C3X 178(2)
C1X C2X C3X C4X 1(3)
C2X C3X C4X C5X 3(3)
C3X C4X C5X N1X -3(3)
C3X C4X C5X C6X 174.2(18)
C1X N1X C5X C4X 0(3)
C1X N1X C5X C6X -177.1(17)
C4X C5X C6X N2X 165.4(18)
N1X C5X C6X N2X -17(2)
C7X N2X C6X C5X -176.7(15)
C6X N2X C7X C11X 174.7(15)
C6X N2X C7X C8X -66(2)
C11X C7X C8X C9X -45(2)
N2X C7X C8X C9X -165.4(16)
C7X C8X C9X C10X 50(2)
C8X C9X C10X C11X -39(2)
C12X N3X C11X C7X 175.5(16)
C12X N3X C11X C10X -64(2)
C8X C7X C11X N3X 150.1(16)
N2X C7X C11X N3X -90.5(17)
C8X C7X C11X C10X 22(2)
N2X C7X C11X C10X 141.5(15)
C9X C10X C11X N3X -112.2(18)
C9X C10X C11X C7X 10(2)
C11X N3X C12X C13X -174.5(15)
C17X N4X C13X C14X -2(3)
C17X N4X C13X C12X -175.7(18)
N3X C12X C13X C14X 151.4(19)
N3X C12X C13X N4X -35(2)
N4X C13X C14X C15X 5(3)
C12X C13X C14X C15X 179.0(18)
C13X C14X C15X C16X -12(3)
C14X C15X C16X C17X 13(3)
C13X N4X C17X C16X 4(3)
C13X N4X C17X C18X 177(2)
C15X C16X C17X N4X -9(3)
C15X C16X C17X C18X 177(2)
N4X C17X C18X N5X 28(3)
C16X C17X C18X N5X -158.0(19)
C19 N5X C18X C17X -173.7(14)
C2X C1X C75X N18X -164.7(18)
N1X C1X C75X N18X 17(2)
C74 N18X C75X C1X -178.4(14)
C18X N5X C19 C24 175.9(14)
C18X N5X C19 C20 52.6(18)
C18 N5 C19 C24 -178.6(12)
C18 N5 C19 C20 58.1(15)
N5X C19 C20 C21 171.1(10)
N5 C19 C20 C21 171.1(10)
C24 C19 C20 C21 47.7(14)
C19 C20 C21 C22 -58.4(13)
C20 C21 C22 C23 60.4(13)
C21 C22 C23 C24 -54.2(14)
C22 C23 C24 N6 167.4(9)
C22 C23 C24 C19 46.9(13)
C25 N6 C24 C23 69.2(10)
C25 N6 C24 C19 -165.5(8)
N5X C19 C24 C23 -166.4(8)
N5 C19 C24 C23 -166.4(8)
C20 C19 C24 C23 -42.7(12)
N5X C19 C24 N6 73.2(10)
N5 C19 C24 N6 73.2(10)
C20 C19 C24 N6 -163.1(9)
C24 N6 C25 C26 -175.3(8)
C30 N7 C26 C27 -2.2(13)
C30 N7 C26 C25 174.5(8)
N6 C25 C26 N7 15.7(11)
N6 C25 C26 C27 -167.5(8)
N7 C26 C27 C28 2.0(14)
C25 C26 C27 C28 -174.6(9)
C26 C27 C28 C29 0.5(14)
C27 C28 C29 C30 -2.5(14)
C26 N7 C30 C29 0.1(13)
C26 N7 C30 C31 -179.3(8)
C28 C29 C30 N7 2.3(14)
C28 C29 C30 C31 -178.4(9)
N7 C30 C31 N8 -13.7(11)
C29 C30 C31 N8 167.0(8)
C32 N8 C31 C30 -179.0(7)
C31 N8 C32 C33X -71.9(11)
C31 N8 C32 C33 -71.9(11)
C31 N8 C32 C36 170.1(8)
N8 C32 C33 C34 -162.2(10)
C36 C32 C33 C34 -41.0(11)
C32 C33 C34 C35 38.5(15)
C33 C34 C35 C36 -22.3(16)
N8 C32 C33X C34X -122.7(12)
C36 C32 C33X C34X -1.5(13)
C32 C33X C34X C35X -24.2(17)
C33X C34X C35X C36 40.1(16)
C37 N9 C36 C35X -73.7(10)
C37 N9 C36 C35 -73.7(10)
C37 N9 C36 C32 168.8(7)
C34X C35X C36 N9 -160.5(10)
C34X C35X C36 C32 -41.4(12)
C34 C35 C36 N9 -122.4(11)
C34 C35 C36 C32 -3.3(13)
N8 C32 C36 N9 -87.2(9)
C33X C32 C36 N9 149.8(8)
C33 C32 C36 N9 149.8(8)
N8 C32 C36 C35X 150.7(8)
C33X C32 C36 C35X 27.7(10)
N8 C32 C36 C35 150.7(8)
C33 C32 C36 C35 27.7(10)
C36 N9 C37 C38 -178.0(7)
C42 N10 C38 C39 -0.9(14)
C42 N10 C38 C37 -179.8(8)
N9 C37 C38 N10 -17.5(11)
N9 C37 C38 C39 163.7(8)
N10 C38 C39 C40 1.9(15)
C37 C38 C39 C40 -179.4(9)
C38 C39 C40 C41 -0.3(16)
C39 C40 C41 C42 -2.0(16)
C38 N10 C42 C41 -1.6(14)
C38 N10 C42 C43 175.9(8)
C40 C41 C42 N10 3.1(15)
C40 C41 C42 C43 -174.2(9)
C44 N11 C43 C42 178.0(8)
N10 C42 C43 N11 20.2(11)
C41 C42 C43 N11 -162.3(9)
C43 N11 C44 C49 -167.0(8)
C43 N11 C44 C45 69.1(11)
N11 C44 C45 C46 169.5(10)
C49 C44 C45 C46 48.0(14)
C44 C45 C46 C47 -55.7(16)
C45 C46 C47 C48 60.6(16)
C46 C47 C48 C49 -58.6(16)
C50 N12 C49 C44 -168.6(8)
C50 N12 C49 C48 69.4(12)
N11 C44 C49 N12 75.5(11)
C45 C44 C49 N12 -165.8(9)
N11 C44 C49 C48 -165.7(9)
C45 C44 C49 C48 -47.0(13)
C47 C48 C49 N12 172.2(11)
C47 C48 C49 C44 51.8(15)
C49 N12 C50 C51 -171.1(9)
C55 N13 C51 C52 -1.7(14)
C55 N13 C51 C50 177.1(8)
N12 C50 C51 N13 19.0(12)
N12 C50 C51 C52 -162.3(9)
N13 C51 C52 C53 6.1(18)
C50 C51 C52 C53 -172.6(12)
C51 C52 C53 C54 -7(2)
C52 C53 C54 C55 5(2)
C51 N13 C55 C54 -0.9(14)
C51 N13 C55 C56 -178.4(9)
C53 C54 C55 N13 -0.6(18)
C53 C54 C55 C56 176.7(12)
C57 N14 C56 C55 179.7(8)
N13 C55 C56 N14 -22.4(13)
C54 C55 C56 N14 160.1(10)
C56 N14 C57 C58 -67.0(12)
C56 N14 C57 C61 175.1(9)
N14 C57 C58 C59 -128.5(12)
C61 C57 C58 C59 -9.4(15)
C57 C58 C59 C60 -17.0(17)
C58 C59 C60 C61 36.2(15)
C62 N15 C61 C57 171.2(9)
C62 N15 C61 C60 -73.8(11)
N14 C57 C61 N15 -87.4(11)
C58 C57 C61 N15 152.2(10)
N14 C57 C61 C60 153.3(9)
C58 C57 C61 C60 32.9(12)
C59 C60 C61 N15 -160.0(10)
C59 C60 C61 C57 -40.3(12)
C61 N15 C62 C63 -167.7(8)
C67 N16 C63 C64 -1.7(14)
C67 N16 C63 C62 -177.1(8)
N15 C62 C63 N16 -23.7(11)
N15 C62 C63 C64 160.9(9)
N16 C63 C64 C65 0.4(16)
C62 C63 C64 C65 175.4(10)
C63 C64 C65 C66 1.8(16)
C64 C65 C66 C67 -2.6(15)
C63 N16 C67 C66 0.9(14)
C63 N16 C67 C68 179.6(8)
C65 C66 C67 N16 1.3(15)
C65 C66 C67 C68 -177.4(9)
C69 N17 C68 C67 -173.9(8)
N16 C67 C68 N17 20.5(12)
C66 C67 C68 N17 -160.7(9)
C68 N17 C69 C70 58.8(12)
C68 N17 C69 C74 -175.2(8)
N17 C69 C70 C71 166.3(9)
C74 C69 C70 C71 46.5(12)
C69 C70 C71 C72 -60.2(11)
C70 C71 C72 C73 67.1(11)
C71 C72 C73 C74 -58.8(13)
C75X N18X C74 C73 65.8(14)
C75X N18X C74 C69 -171.3(12)
C75 N18 C74 C73 62.1(14)
C75 N18 C74 C69 -175.0(11)
C72 C73 C74 N18X 167.0(10)
C72 C73 C74 N18 167.0(10)
C72 C73 C74 C69 45.4(13)
N17 C69 C74 N18X 78.9(9)
C70 C69 C74 N18X -159.5(9)
N17 C69 C74 N18 78.9(9)
C70 C69 C74 N18 -159.5(9)
N17 C69 C74 C73 -160.7(8)
C70 C69 C74 C73 -39.2(11)
